data_7705689
loop_
_publ_author_name
'Aguirre Quintana, Luis M.'
'Jiang, Ningxin'
'Bacsa, John'
'La Pierre, Henry S.'

_publ_section_title
;
 Homoleptic cerium tris(dialkylamido)imidophosphorane guanidinate
 complexes.
;
_journal_issue 42
_journal_name_full 'Dalton transactions (Cambridge, England : 2003)'
_journal_page_first 14908
_journal_page_last 14913
_journal_paper_doi 10.1039/d0dt03472j
_journal_volume 49
_journal_year 2020
_chemical_formula_moiety 'C84 H158 Ce N18 P3, C24 H20 B, 1.5(C5H12)'
_chemical_formula_sum 'C123 H214 B Ce N18 P3'
_chemical_formula_weight 2188.95
_chemical_properties_physical Air-sensitive,Moisture-sensitive
_space_group_crystal_system triclinic
_space_group_IT_number 2
_space_group_name_Hall '-P 1'
_space_group_name_H-M_alt 'P -1'
_atom_sites_solution_hydrogens geom
_audit_creation_date 2020-10-12
_audit_creation_method
;
Olex2 1.3-alpha
(compiled 2020.09.11 svn.r3730fd0d for OlexSys, GUI svn.r6159)
;
_audit_update_record
;
2020-10-12 deposited with the CCDC.	2020-10-14 downloaded from the CCDC.
;
_cell_angle_alpha 95.893(7)
_cell_angle_beta 99.060(7)
_cell_angle_gamma 91.156(7)
_cell_formula_units_Z 2
_cell_length_a 13.438(2)
_cell_length_b 19.340(3)
_cell_length_c 22.773(4)
_cell_measurement_reflns_used 9561
_cell_measurement_temperature 100(2)
_cell_measurement_theta_max 28.68
_cell_measurement_theta_min 2.20
_cell_volume 5809.8(16)
_computing_cell_refinement 'SAINT v8.37A (Bruker, 2013)'
_computing_data_collection 'APEX2  v2016.5-1 (Bruker, 2014)'
_computing_data_reduction 'SAINT v8.37A (Bruker, 2013)'
_computing_molecular_graphics 'Olex2 1.3-alpha (Dolomanov et al., 2009)'
_computing_publication_material 'Olex2 1.3-alpha (Dolomanov et al., 2009)'
_computing_structure_refinement 'SHELXL-2014 (Sheldrick, 2015)'
_computing_structure_solution 'SHELXT (Sheldrick, 2015)'
_diffrn_ambient_temperature 100(2)
_diffrn_detector_area_resol_mean 7.495
_diffrn_measured_fraction_theta_full 0.997
_diffrn_measured_fraction_theta_max 0.990
_diffrn_measurement_device_type
; 
 Bruker D8 VENTURE diffractometer with a PHOTON-2 detector.
;
_diffrn_measurement_method '\f and \w scans with a narrow frame width'
_diffrn_radiation_monochromator 'multilayer mirror'
_diffrn_radiation_type MoK\a
_diffrn_radiation_wavelength 0.71073
_diffrn_reflns_av_R_equivalents 0.0534
_diffrn_reflns_av_unetI/netI 0.0524
_diffrn_reflns_Laue_measured_fraction_full 0.997
_diffrn_reflns_Laue_measured_fraction_max 0.990
_diffrn_reflns_limit_h_max 18
_diffrn_reflns_limit_h_min -18
_diffrn_reflns_limit_k_max 26
_diffrn_reflns_limit_k_min -25
_diffrn_reflns_limit_l_max 29
_diffrn_reflns_limit_l_min -30
_diffrn_reflns_number 120674
_diffrn_reflns_point_group_measured_fraction_full 0.997
_diffrn_reflns_point_group_measured_fraction_max 0.990
_diffrn_reflns_theta_full 25.242
_diffrn_reflns_theta_max 28.708
_diffrn_reflns_theta_min 2.203
_diffrn_source 'microfocus sealed tube'
_diffrn_source_current 1.4
_diffrn_source_power 0.065
_diffrn_source_voltage 50
_diffrn_standards_number 0
_exptl_absorpt_coefficient_mu 0.490
_exptl_absorpt_correction_T_max 0.7458
_exptl_absorpt_correction_T_min 0.6963
_exptl_absorpt_correction_type multi-scan
_exptl_absorpt_process_details
;
SADABS-2016/2 (Bruker,2016/2) was used for absorption correction.
wR2(int) was 0.1074 before and 0.0687 after correction.
The Ratio of minimum to maximum transmission is 0.9336.
The \l/2 correction factor is Not present.
;
_exptl_crystal_colour black
_exptl_crystal_colour_primary black
_exptl_crystal_density_diffrn 1.251
_exptl_crystal_description needle
_exptl_crystal_F_000 2372
_exptl_crystal_recrystallization_method 'The material was recrystallised from pentane'
_exptl_crystal_size_max 0.34
_exptl_crystal_size_mid 0.167
_exptl_crystal_size_min 0.133
_refine_diff_density_max 1.154
_refine_diff_density_min -0.742
_refine_diff_density_rms 0.077
_refine_ls_extinction_method none
_refine_ls_goodness_of_fit_ref 1.032
_refine_ls_hydrogen_treatment constr
_refine_ls_matrix_type full
_refine_ls_number_parameters 1205
_refine_ls_number_reflns 29760
_refine_ls_number_restraints 57
_refine_ls_restrained_S_all 1.034
_refine_ls_R_factor_all 0.0574
_refine_ls_R_factor_gt 0.0437
_refine_ls_shift/su_max 0.003
_refine_ls_shift/su_mean 0.000
_refine_ls_structure_factor_coef Fsqd
_refine_ls_weighting_details 'w=1/[\s^2^(Fo^2^)+(0.0490P)^2^+4.0720P] where P=(Fo^2^+2Fc^2^)/3'
_refine_ls_weighting_scheme calc
_refine_ls_wR_factor_gt 0.1005
_refine_ls_wR_factor_ref 0.1066
_reflns_Friedel_coverage 0.000
_reflns_number_gt 24344
_reflns_number_total 29760
_reflns_threshold_expression 'I > 2\s(I)'
_cod_data_source_file d0dt03472j2.cif
_cod_data_source_block 2-ce
_cod_depositor_comments 'Adding full bibliography for 7705688--7705690.cif.'
_cod_original_cell_volume 5809.9(17)
_cod_database_code 7705689
_shelx_shelxl_version_number 2018/3
_shelx_space_group_comment
;
The symmetry employed for this shelxl refinement is uniquely defined
by the following loop, which should always be used as a source of
symmetry information in preference to the above space-group names.
They are only intended as comments.
;
_shelx_estimated_absorpt_t_max 0.938
_shelx_estimated_absorpt_t_min 0.851
_olex2_refinement_description
;
1. Fixed Uiso
 At 1.2 times of:
  All C(H) groups, All C(H,H) groups, All N(H) groups
2. Restrained distances
 P3-N18B \\sim P3-N18A
 with sigma of 0.002
3. Uiso/Uaniso restraints and constraints
Uanis(N18B) \\sim Ueq: with sigma of 0.001 and sigma for terminal atoms of 0.004
Uanis(N18A) = Uanis(N18B)
Uanis(C80A) = Uanis(C80B)
Uanis(C81A) = Uanis(C81B)
Uanis(C83A) = Uanis(C83B)
Uanis(C84A) = Uanis(C84B)
4. Rigid body (RIGU) restrains
 P3, N18B
 with sigma for 1-2 distances of 0.003 and sigma for 1-3 distances of 0.003
 N18A, C80A, H80A, H80B, C81A, H81A, H81B, C82A, H82A, H82B, C83A, H83A, H83B,
 C84A, H84A, H84B
 with sigma for 1-2 distances of 0.002 and sigma for 1-3 distances of 0.004
5. Same fragment restrains
{N18B, C80B, C81B, C82B, C83B, C84B} sigma for 1-2: 0.002, 1-3: 0.004
as in
{N18A, C80A, C81A, C82A, C83A, C84A}
6. Others
 Sof(N18B)=Sof(C80B)=Sof(H80C)=Sof(H80D)=Sof(C81B)=Sof(H81C)=Sof(H81D)=
 Sof(C82B)=Sof(H82C)=Sof(H82D)=Sof(C83B)=Sof(H83C)=Sof(H83D)=Sof(C84B)=
 Sof(H84C)=Sof(H84D)=1-FVAR(1)
 Sof(N18A)=Sof(C80A)=Sof(H80A)=Sof(H80B)=Sof(C81A)=Sof(H81A)=Sof(H81B)=
 Sof(C82A)=Sof(H82A)=Sof(H82B)=Sof(C83A)=Sof(H83A)=Sof(H83B)=Sof(C84A)=
 Sof(H84A)=Sof(H84B)=FVAR(1)
7.a Ternary CH refined with riding coordinates:
 C2(H2), C8(H8), C30(H30), C36(H36), C58(H58), C64(H64)
7.b Secondary CH2 refined with riding coordinates:
 C80A(H80A,H80B), C81A(H81A,H81B), C82A(H82A,H82B), C83A(H83A,H83B), C84A(H84A,
 H84B), C80B(H80C,H80D), C81B(H81C,H81D), C82B(H82C,H82D), C83B(H83C,H83D),
 C84B(H84C,H84D), C3(H3A,H3B), C4(H4A,H4B), C5(H5A,H5B), C6(H6A,H6B), C7(H7A,
 H7B), C9(H9A,H9B), C10(H10A,H10B), C11(H11A,H11B), C12(H12A,H12B), C13(H13A,
 H13B), C14(H14A,H14B), C15(H15A,H15B), C16(H16A,H16B), C17(H17A,H17B),
 C18(H18A,H18B), C19(H19A,H19B), C20(H20A,H20B), C21(H21A,H21B), C22(H22A,H22B),
  C23(H23A,H23B), C24(H24A,H24B), C25(H25A,H25B), C26(H26A,H26B), C27(H27A,
 H27B), C28(H28A,H28B), C31(H31A,H31B), C32(H32A,H32B), C33(H33A,H33B),
 C34(H34A,H34B), C35(H35A,H35B), C37(H37A,H37B), C38(H38A,H38B), C39(H39A,H39B),
  C40(H40A,H40B), C41(H41A,H41B), C42(H42A,H42B), C43(H43A,H43B), C44(H44A,
 H44B), C45(H45A,H45B), C46(H46A,H46B), C47(H47A,H47B), C48(H48A,H48B),
 C49(H49A,H49B), C50(H50A,H50B), C51(H51A,H51B), C52(H52A,H52B), C53(H53A,H53B),
  C54(H54A,H54B), C55(H55A,H55B), C56(H56A,H56B), C59(H59A,H59B), C60(H60A,
 H60B), C61(H61A,H61B), C62(H62A,H62B), C63(H63A,H63B), C65(H65A,H65B),
 C66(H66A,H66B), C67(H67A,H67B), C68(H68A,H68B), C69(H69A,H69B), C70(H70A,H70B),
  C71(H71A,H71B), C72(H72A,H72B), C73(H73A,H73B), C74(H74A,H74B), C75(H75A,
 H75B), C76(H76A,H76B), C77(H77A,H77B), C78(H78A,H78B), C79(H79A,H79B)
7.c Aromatic/amide H refined with riding coordinates:
 N3(H3), N15(H15), C86(H86), C87(H87), C88(H88), C89(H89), C90(H90), C92(H92),
 C93(H93), C94(H94), C95(H95), C96(H96), C98(H98), C99(H99), C100(H100),
 C101(H101), C102(H102), C104(H104), C105(H105), C106(H106), C107(H107),
 C108(H108)
;
_smtbx_masks_void_probe_radius 0.3
_smtbx_masks_void_truncation_radius 1.2
_olex2_diffrn_ambient_temperature_device 'Oxford Cryosystems'
_olex2_exptl_crystal_mounting_method 'The crystal was mounted on a loop with paratone'
_olex2_submission_special_instructions 'No special instructions were received'

loop_
_space_group_symop_operation_xyz
'x, y, z'
'-x, -y, -z'

loop_
_atom_site_aniso_label
_atom_site_aniso_U_11
_atom_site_aniso_U_22
_atom_site_aniso_U_33
_atom_site_aniso_U_23
_atom_site_aniso_U_13
_atom_site_aniso_U_12
Ce1 0.0139(1) 0.0163(1) 0.0150(1) 0.0019(1) 0.0012(1) -0.0020(1)
P1 0.0203(3) 0.0196(3) 0.0247(3) 0.0065(2) -0.0004(2) -0.0040(2)
P2 0.0142(2) 0.0186(3) 0.0141(3) 0.0020(2) 0.0020(2) -0.0021(2)
P3 0.0251(3) 0.0221(3) 0.0180(3) 0.0020(2) -0.0026(2) 0.0043(2)
N1 0.0114(8) 0.0194(9) 0.0364(11) 0.0067(8) 0.0021(8) -0.0007(7)
N2 0.0137(8) 0.0196(9) 0.0277(10) 0.0033(7) 0.0043(7) -0.0022(7)
N3 0.0210(9) 0.0194(9) 0.0206(10) 0.0026(7) -0.0002(7) -0.0030(7)
N4 0.0249(10) 0.0275(10) 0.0241(10) 0.0059(8) -0.0017(8) -0.0080(8)
N5 0.0294(11) 0.0255(10) 0.0340(12) 0.0121(9) -0.0001(9) 0.0012(8)
N6 0.0354(12) 0.0238(10) 0.0283(11) 0.0102(8) -0.0065(9) -0.0148(9)
N7 0.0166(9) 0.0239(9) 0.0162(9) 0.0012(7) 0.0050(7) -0.0046(7)
N8 0.0195(9) 0.0230(9) 0.0149(9) 0.0005(7) 0.0049(7) -0.0049(7)
N9 0.0219(9) 0.0233(10) 0.0169(9) 0.0009(7) 0.0024(7) -0.0076(7)
N10 0.0156(8) 0.0215(9) 0.0186(9) 0.0059(7) 0.0049(7) 0.0007(7)
N11 0.0157(8) 0.0181(9) 0.0220(10) 0.0030(7) 0.0041(7) -0.0014(7)
N12 0.0224(9) 0.0184(9) 0.0146(9) 0.0005(7) 0.0016(7) -0.0041(7)
N13 0.0221(9) 0.0208(9) 0.0163(9) 0.0014(7) 0.0036(7) 0.0039(7)
N14 0.0221(9) 0.0206(9) 0.0154(9) 0.0004(7) 0.0044(7) 0.0032(7)
N15 0.0204(9) 0.0239(10) 0.0211(10) 0.0030(7) 0.0005(8) -0.0009(7)
N16 0.0315(11) 0.0209(10) 0.0298(11) 0.0032(8) -0.0095(9) 0.0016(8)
N17 0.0269(10) 0.0231(10) 0.0246(11) -0.0041(8) -0.0042(8) 0.0043(8)
N18A 0.0261(9) 0.0209(12) 0.0206(8) 0.0045(7) 0.0003(7) -0.0022(8)
C1 0.0177(10) 0.0202(11) 0.0213(11) 0.0062(8) 0.0010(8) -0.0027(8)
C2 0.0146(10) 0.0181(11) 0.0346(13) 0.0073(9) 0.0003(9) 0.0001(8)
C3 0.0318(14) 0.0319(14) 0.0409(16) 0.0097(11) 0.0113(12) 0.0064(11)
C4 0.0338(15) 0.0365(16) 0.068(2) 0.0074(14) 0.0251(15) 0.0061(12)
C5 0.0169(12) 0.0338(15) 0.090(3) -0.0008(15) 0.0093(14) -0.0006(11)
C6 0.0250(14) 0.0495(18) 0.060(2) 0.0006(15) -0.0138(13) 0.0028(12)
C7 0.0225(12) 0.0442(16) 0.0373(15) 0.0013(12) -0.0009(11) -0.0007(11)
C8 0.0146(10) 0.0182(10) 0.0279(12) 0.0033(9) 0.0037(9) -0.0034(8)
C9 0.0193(11) 0.0269(12) 0.0353(14) 0.0016(10) 0.0071(10) -0.0034(9)
C10 0.0195(12) 0.0383(15) 0.0527(18) 0.0011(13) 0.0132(12) 0.0000(10)
C11 0.0158(11) 0.0381(15) 0.0581(19) 0.0096(13) 0.0003(12) 0.0010(10)
C12 0.0226(12) 0.0345(14) 0.0382(15) 0.0078(11) -0.0053(11) -0.0040(10)
C13 0.0225(11) 0.0262(12) 0.0260(12) 0.0054(9) 0.0020(9) -0.0015(9)
C14 0.0338(15) 0.0484(17) 0.0312(15) -0.0005(12) -0.0023(12) -0.0158(12)
C15 0.0405(17) 0.087(3) 0.0287(16) 0.0030(16) -0.0050(13) -0.0131(17)
C16 0.0531(18) 0.0501(18) 0.0238(14) 0.0011(12) 0.0023(13) -0.0039(14)
C17 0.0360(14) 0.0325(14) 0.0287(14) 0.0052(10) 0.0080(11) -0.0025(11)
C18 0.0312(14) 0.0412(15) 0.0280(14) 0.0067(11) 0.0016(11) -0.0028(11)
C19 0.0314(14) 0.0377(15) 0.0449(17) 0.0067(12) 0.0087(12) 0.0083(11)
C20 0.0391(18) 0.053(2) 0.087(3) 0.0205(19) 0.0153(18) 0.0096(15)
C21 0.050(2) 0.078(3) 0.099(3) 0.050(2) 0.018(2) 0.036(2)
C22 0.057(2) 0.094(3) 0.081(3) 0.053(2) 0.002(2) 0.032(2)
C23 0.066(2) 0.0486(19) 0.054(2) 0.0275(16) 0.0054(17) 0.0124(16)
C24 0.0588(19) 0.0292(14) 0.0328(15) 0.0152(11) -0.0133(13) -0.0239(13)
C25 0.0427(16) 0.0208(12) 0.0504(17) 0.0134(11) 0.0114(13) -0.0016(11)
C26 0.088(2) 0.0190(13) 0.0282(15) -0.0011(10) -0.0037(15) -0.0050(14)
C27 0.089(3) 0.0248(14) 0.0250(14) 0.0064(11) -0.0053(15) -0.0023(14)
C28 0.0224(11) 0.0225(11) 0.0276(13) -0.0003(9) -0.0009(9) -0.0019(9)
C29 0.0180(10) 0.0170(10) 0.0161(10) 0.0018(8) -0.0007(8) -0.0004(8)
C30 0.0192(10) 0.0213(11) 0.0149(10) 0.0019(8) 0.0040(8) -0.0025(8)
C31 0.0294(13) 0.0276(12) 0.0304(13) 0.0105(10) 0.0074(10) 0.0056(10)
C32 0.0365(14) 0.0375(15) 0.0322(14) 0.0175(11) 0.0057(11) -0.0035(11)
C33 0.0345(14) 0.0466(16) 0.0319(14) 0.0138(12) 0.0121(12) -0.0089(12)
C34 0.0292(13) 0.0437(15) 0.0271(13) 0.0076(11) 0.0141(11) 0.0032(11)
C35 0.0194(11) 0.0345(13) 0.0225(12) 0.0054(10) 0.0061(9) 0.0039(9)
C36 0.0182(10) 0.0203(10) 0.0150(10) -0.0004(8) 0.0050(8) -0.0048(8)
C37 0.0231(11) 0.0194(11) 0.0270(12) 0.0015(9) 0.0076(9) -0.0012(9)
C38 0.0247(12) 0.0275(13) 0.0431(16) 0.0007(11) 0.0178(11) -0.0007(10)
C39 0.0364(14) 0.0341(14) 0.0302(14) 0.0015(11) 0.0199(11) -0.0089(11)
C40 0.0286(12) 0.0304(13) 0.0239(12) 0.0091(10) 0.0029(10) -0.0064(10)
C41 0.0215(11) 0.0255(11) 0.0195(11) 0.0030(9) 0.0046(9) -0.0026(9)
C42 0.0206(11) 0.0244(11) 0.0156(10) 0.0048(8) 0.0042(8) -0.0005(8)
C43 0.0256(12) 0.0249(12) 0.0307(13) 0.0088(10) 0.0109(10) 0.0020(9)
C44 0.0335(14) 0.0258(12) 0.0383(15) 0.0109(11) 0.0104(11) 0.0081(10)
C45 0.0299(13) 0.0321(13) 0.0316(14) 0.0074(10) 0.0127(11) 0.0109(10)
C46 0.0166(10) 0.0312(12) 0.0256(12) 0.0098(9) 0.0070(9) 0.0039(9)
C47 0.0238(11) 0.0214(11) 0.0320(13) 0.0041(9) 0.0068(10) 0.0044(9)
C48 0.0266(12) 0.0288(13) 0.0385(15) 0.0047(11) 0.0108(11) 0.0094(10)
C49 0.0216(12) 0.0390(14) 0.0291(13) 0.0083(11) 0.0063(10) 0.0104(10)
C50 0.0167(10) 0.0336(13) 0.0230(12) 0.0059(9) 0.0036(9) -0.0014(9)
C51 0.0141(10) 0.0233(11) 0.0201(11) 0.0017(8) -0.0001(8) -0.0019(8)
C52 0.0264(11) 0.0187(10) 0.0172(11) 0.0033(8) 0.0011(9) 0.0018(9)
C53 0.0354(13) 0.0303(13) 0.0198(12) 0.0039(9) 0.0083(10) -0.0054(10)
C54 0.0318(13) 0.0348(13) 0.0195(12) -0.0013(10) 0.0084(10) 0.0008(10)
C55 0.0279(12) 0.0266(12) 0.0209(12) -0.0046(9) 0.0032(9) 0.0010(9)
C56 0.0270(12) 0.0240(11) 0.0182(11) -0.0015(9) 0.0034(9) -0.0066(9)
C57 0.0156(10) 0.0191(10) 0.0187(11) 0.0015(8) -0.0013(8) 0.0009(8)
C58 0.0193(10) 0.0193(10) 0.0181(11) 0.0008(8) 0.0017(8) 0.0065(8)
C59 0.0216(11) 0.0223(11) 0.0223(12) -0.0018(9) 0.0031(9) 0.0000(9)
C60 0.0294(12) 0.0219(11) 0.0214(12) -0.0009(9) 0.0034(9) 0.0033(9)
C61 0.0292(12) 0.0286(12) 0.0222(12) -0.0011(9) 0.0068(10) 0.0088(10)
C62 0.0219(11) 0.0332(13) 0.0228(12) 0.0009(10) 0.0038(9) 0.0073(10)
C63 0.0198(11) 0.0263(12) 0.0180(11) -0.0017(9) 0.0028(9) -0.0001(9)
C64 0.0262(11) 0.0199(11) 0.0161(11) 0.0002(8) 0.0044(9) 0.0024(9)
C65 0.0294(13) 0.0259(12) 0.0291(13) -0.0045(10) 0.0097(10) -0.0021(10)
C66 0.0391(15) 0.0409(16) 0.0356(15) -0.0103(12) 0.0182(12) -0.0049(12)
C67 0.0415(16) 0.0378(15) 0.0407(16) -0.0094(12) 0.0166(13) 0.0071(12)
C68 0.0414(15) 0.0249(13) 0.0365(15) -0.0089(11) 0.0097(12) -0.0035(11)
C69 0.0315(13) 0.0248(12) 0.0302(13) -0.0032(10) 0.0077(11) -0.0037(10)
C70 0.0348(14) 0.0281(14) 0.0461(17) 0.0058(12) -0.0099(12) -0.0037(11)
C71 0.0531(18) 0.0310(15) 0.0422(17) 0.0033(12) -0.0042(14) -0.0037(13)
C72 0.0467(16) 0.0207(12) 0.0432(16) 0.0071(11) -0.0013(13) 0.0013(11)
C73 0.0382(15) 0.0286(14) 0.0442(17) 0.0067(12) -0.0061(13) 0.0053(11)
C74 0.0448(16) 0.0362(15) 0.0314(15) 0.0076(11) 0.0017(12) 0.0074(12)
C75 0.0335(15) 0.0250(14) 0.090(3) -0.0183(15) -0.0019(16) 0.0037(12)
C76 0.0336(16) 0.0401(18) 0.095(3) -0.0337(18) 0.0011(17) -0.0014(13)
C77 0.0350(15) 0.0336(15) 0.0502(18) 0.0050(13) -0.0070(13) -0.0054(12)
C78 0.0394(16) 0.0391(16) 0.0453(17) -0.0088(13) 0.0122(13) -0.0036(12)
C79 0.0452(17) 0.0484(17) 0.0291(15) -0.0139(12) 0.0106(13) -0.0139(13)
C80A 0.0306(17) 0.043(5) 0.0260(16) 0.004(2) 0.0019(14) -0.004(2)
C81A 0.050(2) 0.060(3) 0.0271(19) 0.0053(18) 0.0164(17) -0.011(2)
C82A 0.039(3) 0.058(4) 0.018(2) 0.011(2) 0.0111(19) 0.002(3)
C83A 0.044(2) 0.062(3) 0.0217(19) 0.0082(19) 0.0037(16) 0.001(2)
C84A 0.042(2) 0.049(3) 0.0231(17) 0.010(2) -0.0017(14) -0.005(2)
N18B 0.0261(9) 0.0209(12) 0.0206(8) 0.0045(7) 0.0003(7) -0.0022(8)
C80B 0.0306(17) 0.043(5) 0.0260(16) 0.004(2) 0.0019(14) -0.004(2)
C81B 0.050(2) 0.060(3) 0.0271(19) 0.0053(18) 0.0164(17) -0.011(2)
C82B 0.092(6) 0.066(5) 0.029(3) 0.003(3) 0.019(4) -0.026(4)
C83B 0.044(2) 0.062(3) 0.0217(19) 0.0082(19) 0.0037(16) 0.001(2)
C84B 0.042(2) 0.049(3) 0.0231(17) 0.010(2) -0.0017(14) -0.005(2)
C85 0.0155(10) 0.0229(11) 0.0259(12) 0.0072(9) 0.0038(9) 0.0006(8)
C86 0.0243(12) 0.0259(12) 0.0402(15) 0.0073(11) -0.0053(11) 0.0013(10)
C87 0.0291(13) 0.0210(12) 0.0619(19) 0.0096(12) 0.0004(13) 0.0001(10)
C88 0.0296(13) 0.0321(14) 0.0475(17) 0.0200(12) 0.0113(12) 0.0133(11)
C89 0.0371(15) 0.0403(16) 0.0344(15) 0.0118(12) 0.0030(12) 0.0154(12)
C90 0.0285(13) 0.0321(13) 0.0301(13) 0.0083(10) 0.0020(10) 0.0074(10)
C91 0.0139(10) 0.0255(11) 0.0231(11) 0.0080(9) 0.0030(8) 0.0034(8)
C92 0.0250(12) 0.0276(12) 0.0276(13) 0.0101(10) 0.0093(10) 0.0016(9)
C93 0.0314(13) 0.0370(14) 0.0232(12) 0.0059(10) 0.0067(10) 0.0068(11)
C94 0.0258(12) 0.0302(13) 0.0278(13) -0.0020(10) -0.0010(10) 0.0035(10)
C95 0.0233(12) 0.0270(12) 0.0260(12) 0.0014(9) 0.0010(9) -0.0033(9)
C96 0.0190(10) 0.0230(11) 0.0213(11) 0.0040(9) 0.0023(9) -0.0015(8)
C97 0.0237(11) 0.0204(11) 0.0188(11) 0.0030(8) -0.0002(9) -0.0034(9)
C98 0.0288(12) 0.0240(12) 0.0254(12) 0.0038(9) 0.0043(10) 0.0002(9)
C99 0.0348(14) 0.0321(14) 0.0327(14) 0.0007(11) 0.0131(11) 0.0010(11)
C100 0.0392(15) 0.0403(15) 0.0200(12) 0.0022(10) 0.0081(11) -0.0057(12)
C101 0.0360(14) 0.0339(14) 0.0214(12) 0.0086(10) 0.0006(10) -0.0023(11)
C102 0.0285(12) 0.0258(12) 0.0217(12) 0.0050(9) -0.0003(10) -0.0008(9)
C103 0.0211(11) 0.0188(11) 0.0289(12) 0.0108(9) -0.0012(9) 0.0009(8)
C104 0.0281(12) 0.0234(12) 0.0339(14) 0.0086(10) -0.0026(10) 0.0007(10)
C105 0.0295(13) 0.0274(13) 0.0447(16) 0.0132(11) -0.0115(12) -0.0049(10)
C106 0.0204(12) 0.0385(15) 0.0535(18) 0.0286(13) -0.0059(12) -0.0020(11)
C107 0.0219(12) 0.0373(14) 0.0447(16) 0.0236(12) 0.0052(11) 0.0057(10)
C108 0.0220(11) 0.0258(12) 0.0345(14) 0.0140(10) 0.0047(10) 0.0022(9)
B1 0.0197(12) 0.0198(12) 0.0226(13) 0.0068(10) 0.0015(10) -0.0009(9)

loop_
_atom_site_label
_atom_site_type_symbol
_atom_site_thermal_displace_type
_atom_site_fract_x
_atom_site_fract_y
_atom_site_fract_z
_atom_site_occupancy
_atom_site_U_iso_or_equiv
_atom_site_calc_flag
_atom_site_refinement_flags
_atom_site_disorder_assembly
_atom_site_disorder_group
Ce1 Ce Uani 0.53917(2) 0.26826(2) 0.28061(2) 1.000 0.0152(1) d . . .
P1 P Uani 0.59833(4) 0.54532(3) 0.25495(3) 1.000 0.0217(2) d . . .
P2 P Uani 0.27835(4) 0.08376(3) 0.11894(2) 1.000 0.0157(2) d . . .
P3 P Uani 0.71896(5) 0.14358(3) 0.47707(3) 1.000 0.0224(2) d D . .
N1 N Uani 0.47931(13) 0.38025(10) 0.27424(9) 1.000 0.0224(5) d . . .
N2 N Uani 0.64184(13) 0.36598(9) 0.27215(9) 1.000 0.0202(5) d . . .
N3 N Uani 0.58832(14) 0.48240(9) 0.29123(9) 1.000 0.0207(5) d . . .
N4 N Uani 0.61620(15) 0.52809(10) 0.18476(9) 1.000 0.0260(6) d . . .
N5 N Uani 0.49430(16) 0.59086(11) 0.24716(10) 1.000 0.0296(6) d . . .
N6 N Uani 0.69203(16) 0.59599(10) 0.29058(9) 1.000 0.0301(6) d . . .
N7 N Uani 0.49880(13) 0.21238(10) 0.18312(8) 1.000 0.0188(5) d . . .
N8 N Uani 0.39441(14) 0.19487(10) 0.24808(8) 1.000 0.0191(5) d . . .
N9 N Uani 0.34783(14) 0.14794(10) 0.14424(8) 1.000 0.0210(5) d . . .
N10 N Uani 0.30725(13) 0.00701(9) 0.14101(8) 1.000 0.0181(5) d . . .
N11 N Uani 0.16056(13) 0.09458(9) 0.13282(8) 1.000 0.0185(5) d . . .
N12 N Uani 0.28214(14) 0.07163(9) 0.04641(8) 1.000 0.0188(5) d . . .
N13 N Uani 0.64792(14) 0.18805(9) 0.32700(8) 1.000 0.0197(5) d . . .
N14 N Uani 0.56693(14) 0.26044(9) 0.38492(8) 1.000 0.0193(5) d . . .
N15 N Uani 0.63599(14) 0.16021(10) 0.42587(8) 1.000 0.0221(6) d . . .
N16 N Uani 0.74635(16) 0.06054(10) 0.46587(9) 1.000 0.0289(6) d . . .
N17 N Uani 0.83007(15) 0.18547(10) 0.48729(9) 1.000 0.0262(6) d . . .
N18A N Uani 0.6869(3) 0.1704(2) 0.54323(12) 0.501(3) 0.0228(6) d DP A 1
C1 C Uani 0.57042(16) 0.41303(11) 0.27830(10) 1.000 0.0197(6) d . . .
C2 C Uani 0.38600(16) 0.41791(12) 0.26748(11) 1.000 0.0225(7) d . . .
C3 C Uani 0.3309(2) 0.41018(14) 0.32001(13) 1.000 0.0338(8) d . . .
C4 C Uani 0.2252(2) 0.44014(16) 0.31184(16) 1.000 0.0441(10) d . . .
C5 C Uani 0.1639(2) 0.41126(16) 0.25288(17) 1.000 0.0474(12) d . . .
C6 C Uani 0.2173(2) 0.42215(17) 0.20078(15) 1.000 0.0474(10) d . . .
C7 C Uani 0.32013(19) 0.38887(15) 0.20862(13) 1.000 0.0355(8) d . . .
C8 C Uani 0.74948(16) 0.38576(11) 0.28612(10) 1.000 0.0202(6) d . . .
C9 C Uani 0.80548(17) 0.33664(13) 0.24658(12) 1.000 0.0271(7) d . . .
C10 C Uani 0.91954(19) 0.35058(15) 0.26134(14) 1.000 0.0363(9) d . . .
C11 C Uani 0.95848(19) 0.34704(15) 0.32739(14) 1.000 0.0376(9) d . . .
C12 C Uani 0.90423(18) 0.39717(14) 0.36557(13) 1.000 0.0327(8) d . . .
C13 C Uani 0.78997(17) 0.38238(13) 0.35202(11) 1.000 0.0250(7) d . . .
C14 C Uani 0.5396(2) 0.48568(16) 0.14262(12) 1.000 0.0392(9) d . . .
C15 C Uani 0.5439(2) 0.5016(2) 0.07857(14) 1.000 0.0537(13) d . . .
C16 C Uani 0.6488(2) 0.49096(17) 0.06318(13) 1.000 0.0430(10) d . . .
C17 C Uani 0.7277(2) 0.53258(14) 0.10967(12) 1.000 0.0320(8) d . . .
C18 C Uani 0.7182(2) 0.51527(15) 0.17208(12) 1.000 0.0337(8) d . . .
C19 C Uani 0.4502(2) 0.61082(15) 0.30123(13) 1.000 0.0375(9) d . . .
C20 C Uani 0.3386(2) 0.61893(19) 0.28648(19) 1.000 0.0581(13) d . . .
C21 C Uani 0.3100(3) 0.6681(2) 0.2381(2) 1.000 0.0717(16) d . . .
C22 C Uani 0.3598(3) 0.6452(2) 0.1843(2) 1.000 0.0749(16) d . . .
C23 C Uani 0.4716(3) 0.63998(18) 0.20144(16) 1.000 0.0550(11) d . . .
C24 C Uani 0.7105(2) 0.66594(14) 0.27253(13) 1.000 0.0420(9) d . . .
C25 C Uani 0.7158(2) 0.72063(13) 0.32496(13) 1.000 0.0369(9) d . . .
C26 C Uani 0.7974(3) 0.70402(14) 0.37482(13) 1.000 0.0468(9) d . . .
C27 C Uani 0.7816(3) 0.63039(14) 0.39086(13) 1.000 0.0476(12) d . . .
C28 C Uani 0.77031(18) 0.57694(12) 0.33707(11) 1.000 0.0250(7) d . . .
C29 C Uani 0.40977(16) 0.18206(11) 0.19063(9) 1.000 0.0174(6) d . . .
C30 C Uani 0.52463(16) 0.21278(11) 0.12334(9) 1.000 0.0184(6) d . . .
C31 C Uani 0.49570(19) 0.28119(13) 0.09846(11) 1.000 0.0283(7) d . . .
C32 C Uani 0.5276(2) 0.28640(15) 0.03747(12) 1.000 0.0345(8) d . . .
C33 C Uani 0.6399(2) 0.27628(15) 0.04061(13) 1.000 0.0364(8) d . . .
C34 C Uani 0.6692(2) 0.20772(15) 0.06401(12) 1.000 0.0320(8) d . . .
C35 C Uani 0.63751(17) 0.20254(13) 0.12503(11) 1.000 0.0250(7) d . . .
C36 C Uani 0.31670(16) 0.15760(11) 0.27163(9) 1.000 0.0178(6) d . . .
C37 C Uani 0.23924(17) 0.20726(12) 0.29289(11) 1.000 0.0229(7) d . . .
C38 C Uani 0.16133(19) 0.16821(13) 0.32082(13) 1.000 0.0307(8) d . . .
C39 C Uani 0.2123(2) 0.13163(14) 0.37318(12) 1.000 0.0323(8) d . . .
C40 C Uani 0.29053(18) 0.08235(13) 0.35408(11) 1.000 0.0274(7) d . . .
C41 C Uani 0.36686(17) 0.11917(12) 0.32366(10) 1.000 0.0220(6) d . . .
C42 C Uani 0.27830(17) -0.01718(11) 0.19541(10) 1.000 0.0199(6) d . . .
C43 C Uani 0.26850(18) -0.09625(12) 0.18842(11) 1.000 0.0260(7) d . . .
C44 C Uani 0.3665(2) -0.12795(13) 0.17499(12) 1.000 0.0314(8) d . . .
C45 C Uani 0.3992(2) -0.09904(13) 0.12119(12) 1.000 0.0300(8) d . . .
C46 C Uani 0.40510(17) -0.02028(12) 0.12986(11) 1.000 0.0236(7) d . . .
C47 C Uani 0.12420(18) 0.16554(12) 0.12656(11) 1.000 0.0254(7) d . . .
C48 C Uani 0.02843(18) 0.17701(13) 0.15366(12) 1.000 0.0305(8) d . . .
C49 C Uani -0.05336(18) 0.12184(13) 0.12657(12) 1.000 0.0292(8) d . . .
C50 C Uani -0.01252(17) 0.04974(13) 0.13288(11) 1.000 0.0242(7) d . . .
C51 C Uani 0.08241(15) 0.04125(11) 0.10446(10) 1.000 0.0196(6) d . . .
C52 C Uani 0.30382(17) 0.12891(11) 0.01216(10) 1.000 0.0209(6) d . . .
C53 C Uani 0.3756(2) 0.10619(13) -0.03046(11) 1.000 0.0281(7) d . . .
C54 C Uani 0.33086(19) 0.04271(13) -0.07299(11) 1.000 0.0285(7) d . . .
C55 C Uani 0.30320(18) -0.01529(12) -0.03723(11) 1.000 0.0257(7) d . . .
C56 C Uani 0.23533(18) 0.01007(12) 0.00749(10) 1.000 0.0235(7) d . . .
C57 C Uani 0.62047(16) 0.20182(11) 0.38136(10) 1.000 0.0183(6) d . . .
C58 C Uani 0.70027(16) 0.12496(11) 0.31115(10) 1.000 0.0191(6) d . . .
C59 C Uani 0.63102(17) 0.07177(12) 0.26830(10) 1.000 0.0224(7) d . . .
C60 C Uani 0.68773(18) 0.00751(12) 0.24890(11) 1.000 0.0245(7) d . . .
C61 C Uani 0.78204(18) 0.02642(13) 0.22330(11) 1.000 0.0265(7) d . . .
C62 C Uani 0.84924(18) 0.07932(13) 0.26710(11) 1.000 0.0260(7) d . . .
C63 C Uani 0.79084(17) 0.14384(12) 0.28203(10) 1.000 0.0217(7) d . . .
C64 C Uani 0.54342(17) 0.29084(11) 0.44241(10) 1.000 0.0207(6) d . . .
C65 C Uani 0.43150(19) 0.28300(13) 0.44495(11) 1.000 0.0282(7) d . . .
C66 C Uani 0.4022(2) 0.32019(15) 0.50192(13) 1.000 0.0383(9) d . . .
C67 C Uani 0.4378(2) 0.39584(15) 0.51160(14) 1.000 0.0398(9) d . . .
C68 C Uani 0.5499(2) 0.40265(14) 0.51114(13) 1.000 0.0348(8) d . . .
C69 C Uani 0.5777(2) 0.36803(13) 0.45285(12) 1.000 0.0290(7) d . . .
C70 C Uani 0.6693(2) 0.00987(14) 0.43243(14) 1.000 0.0381(9) d . . .
C71 C Uani 0.7163(2) -0.05292(15) 0.40782(14) 1.000 0.0435(10) d . . .
C72 C Uani 0.7824(2) -0.08711(13) 0.45765(13) 1.000 0.0375(9) d . . .
C73 C Uani 0.8601(2) -0.03262(14) 0.49166(14) 1.000 0.0381(9) d . . .
C74 C Uani 0.8113(2) 0.02988(15) 0.51534(13) 1.000 0.0376(9) d . . .
C75 C Uani 0.8342(2) 0.26035(15) 0.50744(18) 1.000 0.0525(12) d . . .
C76 C Uani 0.9416(2) 0.28441(17) 0.53396(19) 1.000 0.0601(13) d . . .
C77 C Uani 1.0128(2) 0.26929(15) 0.48968(14) 1.000 0.0412(9) d . . .
C78 C Uani 1.0043(2) 0.19282(15) 0.46866(14) 1.000 0.0417(9) d . . .
C79 C Uani 0.8971(2) 0.16934(16) 0.44309(13) 1.000 0.0419(9) d . . .
C80A C Uani 0.5808(3) 0.1627(5) 0.5494(2) 0.501(3) 0.0335(18) d DP A 1
C81A C Uani 0.5650(4) 0.1089(3) 0.5917(2) 0.501(3) 0.0447(14) d DP A 1
C82A C Uani 0.6275(4) 0.1272(3) 0.65224(19) 0.501(3) 0.0371(18) d DP A 1
C83A C Uani 0.7381(4) 0.1344(3) 0.6456(2) 0.501(3) 0.0425(14) d DP A 1
C84A C Uani 0.7555(4) 0.1849(3) 0.6009(2) 0.501(3) 0.0384(13) d DP A 1
N18B N Uani 0.6747(3) 0.1536(3) 0.54205(12) 0.499(3) 0.0228(6) d DUP A 2
C80B C Uani 0.5672(3) 0.1426(5) 0.54406(19) 0.499(3) 0.0335(18) d DP A 2
C81B C Uani 0.5334(4) 0.1868(3) 0.5959(2) 0.499(3) 0.0447(14) d DP A 2
C82B C Uani 0.5940(4) 0.1754(4) 0.6551(2) 0.499(3) 0.062(3) d DP A 2
C83B C Uani 0.7052(4) 0.1889(3) 0.6522(2) 0.499(3) 0.0425(14) d DP A 2
C84B C Uani 0.7382(4) 0.1443(3) 0.6000(2) 0.499(3) 0.0384(13) d DP A 2
C85 C Uani 0.98254(16) 0.70974(12) 0.22808(10) 1.000 0.0211(6) d . . .
C86 C Uani 0.94953(19) 0.64428(13) 0.20039(13) 1.000 0.0310(8) d . . .
C87 C Uani 0.9793(2) 0.58259(13) 0.22370(14) 1.000 0.0377(9) d . . .
C88 C Uani 1.0431(2) 0.58470(14) 0.27806(13) 1.000 0.0346(9) d . . .
C89 C Uani 1.0785(2) 0.64776(15) 0.30618(13) 1.000 0.0368(9) d . . .
C90 C Uani 1.04973(19) 0.70935(14) 0.28177(12) 1.000 0.0301(8) d . . .
C91 C Uani 0.97773(16) 0.84934(12) 0.24951(10) 1.000 0.0204(6) d . . .
C92 C Uani 0.95104(18) 0.84921(13) 0.30732(11) 1.000 0.0257(7) d . . .
C93 C Uani 0.97515(19) 0.90392(14) 0.35168(11) 1.000 0.0300(8) d . . .
C94 C Uani 1.02608(18) 0.96288(13) 0.34067(11) 1.000 0.0288(7) d . . .
C95 C Uani 1.05301(18) 0.96537(13) 0.28476(11) 1.000 0.0259(7) d . . .
C96 C Uani 1.02920(16) 0.90962(12) 0.24062(10) 1.000 0.0211(6) d . . .
C97 C Uani 1.00629(17) 0.79114(11) 0.14128(10) 1.000 0.0214(6) d . . .
C98 C Uani 1.09066(18) 0.75420(12) 0.13026(11) 1.000 0.0260(7) d . . .
C99 C Uani 1.1411(2) 0.76460(14) 0.08289(12) 1.000 0.0326(8) d . . .
C100 C Uani 1.1084(2) 0.81367(14) 0.04435(11) 1.000 0.0330(8) d . . .
C101 C Uani 1.0242(2) 0.85121(14) 0.05362(11) 1.000 0.0305(8) d . . .
C102 C Uani 0.97438(19) 0.83939(12) 0.10079(11) 1.000 0.0257(7) d . . .
C103 C Uani 0.82400(17) 0.77900(11) 0.17489(11) 1.000 0.0229(7) d . . .
C104 C Uani 0.78177(19) 0.73614(12) 0.12350(12) 1.000 0.0289(7) d . . .
C105 C Uani 0.6783(2) 0.72743(14) 0.10383(13) 1.000 0.0352(8) d . . .
C106 C Uani 0.61212(19) 0.76414(14) 0.13495(14) 1.000 0.0371(9) d . . .
C107 C Uani 0.65111(19) 0.80967(14) 0.18474(13) 1.000 0.0332(8) d . . .
C108 C Uani 0.75535(18) 0.81699(13) 0.20354(12) 1.000 0.0266(7) d . . .
B1 B Uani 0.94800(19) 0.78266(13) 0.19883(12) 1.000 0.0206(7) d . . .
H5A H Uiso 0.09832 0.43418 0.24754 1.000 0.0570 c RU . .
H5B H Uiso 0.15012 0.36086 0.25340 1.000 0.0570 c RU . .
H6A H Uiso 0.22641 0.47259 0.19810 1.000 0.0570 c RU . .
H6B H Uiso 0.17573 0.40120 0.16312 1.000 0.0570 c RU . .
H7A H Uiso 0.35495 0.39771 0.17477 1.000 0.0430 c RU . .
H7B H Uiso 0.31041 0.33791 0.20804 1.000 0.0430 c RU . .
H8 H Uiso 0.75931 0.43442 0.27634 1.000 0.0240 c RU . .
H9A H Uiso 0.78944 0.28789 0.25246 1.000 0.0320 c RU . .
H9B H Uiso 0.78223 0.34284 0.20405 1.000 0.0320 c RU . .
H10A H Uiso 0.95357 0.31580 0.23717 1.000 0.0440 c RU . .
H10B H Uiso 0.93632 0.39722 0.25052 1.000 0.0440 c RU . .
H11A H Uiso 0.94793 0.29913 0.33749 1.000 0.0450 c RU . .
H11B H Uiso 1.03175 0.35873 0.33580 1.000 0.0450 c RU . .
H12A H Uiso 0.91947 0.44539 0.35783 1.000 0.0390 c RU . .
H12B H Uiso 0.92869 0.39294 0.40834 1.000 0.0390 c RU . .
H13A H Uiso 0.77435 0.33563 0.36303 1.000 0.0300 c RU . .
H13B H Uiso 0.75614 0.41691 0.37655 1.000 0.0300 c RU . .
H14A H Uiso 0.47187 0.49564 0.15261 1.000 0.0470 c RU . .
H14B H Uiso 0.55136 0.43576 0.14591 1.000 0.0470 c RU . .
H15 H Uiso 0.58133 0.13428 0.42562 1.000 0.0270 c RU . .
H15A H Uiso 0.49453 0.47075 0.05033 1.000 0.0640 c RU . .
H15B H Uiso 0.52525 0.55032 0.07431 1.000 0.0640 c RU . .
H16A H Uiso 0.65173 0.50600 0.02321 1.000 0.0520 c RU . .
H16B H Uiso 0.66357 0.44093 0.06172 1.000 0.0520 c RU . .
H17A H Uiso 0.79597 0.52168 0.10114 1.000 0.0380 c RU . .
H2 H Uiso 0.40231 0.46832 0.26600 1.000 0.0270 c RU . .
H3 H Uiso 0.59631 0.49515 0.32995 1.000 0.0250 c RU . .
H3A H Uiso 0.37156 0.43410 0.35680 1.000 0.0410 c RU . .
H3B H Uiso 0.32487 0.36022 0.32545 1.000 0.0410 c RU . .
H4A H Uiso 0.19010 0.42861 0.34488 1.000 0.0530 c RU . .
H4B H Uiso 0.23132 0.49143 0.31357 1.000 0.0530 c RU . .
H20B H Uiso 0.30549 0.57267 0.27258 1.000 0.0700 c RU . .
H21A H Uiso 0.23583 0.66689 0.22615 1.000 0.0860 c RU . .
H21B H Uiso 0.33262 0.71632 0.25409 1.000 0.0860 c RU . .
H22A H Uiso 0.33031 0.59934 0.16555 1.000 0.0900 c RU . .
H22B H Uiso 0.34602 0.67899 0.15447 1.000 0.0900 c RU . .
H23A H Uiso 0.50141 0.62371 0.16562 1.000 0.0660 c RU . .
H23B H Uiso 0.50212 0.68646 0.21748 1.000 0.0660 c RU . .
H24A H Uiso 0.65544 0.67605 0.24058 1.000 0.0500 c RU . .
H24B H Uiso 0.77462 0.66692 0.25634 1.000 0.0500 c RU . .
H25A H Uiso 0.65001 0.72223 0.33934 1.000 0.0440 c RU . .
H25B H Uiso 0.73081 0.76680 0.31255 1.000 0.0440 c RU . .
H26A H Uiso 0.79658 0.73770 0.41053 1.000 0.0560 c RU . .
H26B H Uiso 0.86415 0.70858 0.36208 1.000 0.0560 c RU . .
H27A H Uiso 0.83977 0.61911 0.42030 1.000 0.0570 c RU . .
H27B H Uiso 0.72040 0.62827 0.40988 1.000 0.0570 c RU . .
H28A H Uiso 0.83507 0.57353 0.32160 1.000 0.0300 c RU . .
H28B H Uiso 0.75278 0.53088 0.34878 1.000 0.0300 c RU . .
H30 H Uiso 0.48638 0.17366 0.09654 1.000 0.0220 c RU . .
H31A H Uiso 0.52789 0.32036 0.12698 1.000 0.0340 c RU . .
H31B H Uiso 0.42173 0.28547 0.09467 1.000 0.0340 c RU . .
H32A H Uiso 0.48986 0.25052 0.00768 1.000 0.0410 c RU . .
H32B H Uiso 0.51097 0.33260 0.02431 1.000 0.0410 c RU . .
H33A H Uiso 0.65819 0.27720 0.00026 1.000 0.0440 c RU . .
H33B H Uiso 0.67768 0.31496 0.06725 1.000 0.0440 c RU . .
H34A H Uiso 0.74314 0.20344 0.06751 1.000 0.0380 c RU . .
H34B H Uiso 0.63657 0.16888 0.03527 1.000 0.0380 c RU . .
H35A H Uiso 0.67587 0.23827 0.15471 1.000 0.0300 c RU . .
H35B H Uiso 0.65440 0.15631 0.13805 1.000 0.0300 c RU . .
H36 H Uiso 0.28130 0.12264 0.23930 1.000 0.0210 c RU . .
H37A H Uiso 0.20452 0.22970 0.25857 1.000 0.0270 c RU . .
H37B H Uiso 0.27422 0.24420 0.32277 1.000 0.0270 c RU . .
H38A H Uiso 0.11295 0.20146 0.33496 1.000 0.0370 c RU . .
H38B H Uiso 0.12318 0.13342 0.29015 1.000 0.0370 c RU . .
H39A H Uiso 0.24514 0.16681 0.40542 1.000 0.0390 c RU . .
H39B H Uiso 0.16072 0.10519 0.38928 1.000 0.0390 c RU . .
H40A H Uiso 0.25629 0.04339 0.32612 1.000 0.0330 c RU . .
H40B H Uiso 0.32644 0.06269 0.38961 1.000 0.0330 c RU . .
H41A H Uiso 0.41226 0.08441 0.30841 1.000 0.0260 c RU . .
H41B H Uiso 0.40855 0.15296 0.35364 1.000 0.0260 c RU . .
H42A H Uiso 0.21325 0.00258 0.20237 1.000 0.0240 c RU . .
H42B H Uiso 0.33001 -0.00108 0.23038 1.000 0.0240 c RU . .
H43A H Uiso 0.21301 -0.11201 0.15546 1.000 0.0310 c RU . .
H43B H Uiso 0.25169 -0.11235 0.22568 1.000 0.0310 c RU . .
H44A H Uiso 0.41994 -0.11747 0.21024 1.000 0.0380 c RU . .
H44B H Uiso 0.35678 -0.17912 0.16694 1.000 0.0380 c RU . .
H45A H Uiso 0.46604 -0.11670 0.11549 1.000 0.0360 c RU . .
H45B H Uiso 0.35039 -0.11508 0.08483 1.000 0.0360 c RU . .
H46A H Uiso 0.45808 -0.00416 0.16416 1.000 0.0280 c RU . .
H46B H Uiso 0.42354 -0.00231 0.09369 1.000 0.0280 c RU . .
H47A H Uiso 0.11065 0.17272 0.08366 1.000 0.0300 c RU . .
H47B H Uiso 0.17725 0.20006 0.14677 1.000 0.0300 c RU . .
H48A H Uiso 0.00347 0.22369 0.14643 1.000 0.0370 c RU . .
H48B H Uiso 0.04381 0.17525 0.19743 1.000 0.0370 c RU . .
H49A H Uiso -0.11257 0.12773 0.14732 1.000 0.0350 c RU . .
H49B H Uiso -0.07524 0.12730 0.08377 1.000 0.0350 c RU . .
H50A H Uiso -0.06434 0.01407 0.11323 1.000 0.0290 c RU . .
H50B H Uiso 0.00315 0.04277 0.17577 1.000 0.0290 c RU . .
H51A H Uiso 0.10849 -0.00569 0.10927 1.000 0.0230 c RU . .
H51B H Uiso 0.06602 0.04581 0.06113 1.000 0.0230 c RU . .
H52A H Uiso 0.33417 0.16925 0.03994 1.000 0.0250 c RU . .
H52B H Uiso 0.24025 0.14348 -0.01070 1.000 0.0250 c RU . .
H53A H Uiso 0.44070 0.09441 -0.00743 1.000 0.0340 c RU . .
H53B H Uiso 0.38851 0.14485 -0.05391 1.000 0.0340 c RU . .
H54A H Uiso 0.26995 0.05591 -0.09933 1.000 0.0340 c RU . .
H54B H Uiso 0.38057 0.02607 -0.09851 1.000 0.0340 c RU . .
H55A H Uiso 0.26822 -0.05413 -0.06500 1.000 0.0310 c RU . .
H55B H Uiso 0.36557 -0.03308 -0.01558 1.000 0.0310 c RU . .
H56A H Uiso 0.16930 0.02212 -0.01423 1.000 0.0280 c RU . .
H56B H Uiso 0.22357 -0.02753 0.03227 1.000 0.0280 c RU . .
H58 H Uiso 0.72522 0.10338 0.34853 1.000 0.0230 c RU . .
H59A H Uiso 0.60174 0.09384 0.23247 1.000 0.0270 c RU . .
H59B H Uiso 0.57486 0.05716 0.28820 1.000 0.0270 c RU . .
H60A H Uiso 0.70748 -0.01869 0.28379 1.000 0.0290 c RU . .
H60B H Uiso 0.64207 -0.02320 0.21832 1.000 0.0290 c RU . .
H61A H Uiso 0.81992 -0.01602 0.21542 1.000 0.0320 c RU . .
H61B H Uiso 0.76210 0.04613 0.18492 1.000 0.0320 c RU . .
H62A H Uiso 0.87393 0.05817 0.30421 1.000 0.0310 c RU . .
H62B H Uiso 0.90844 0.09269 0.24925 1.000 0.0310 c RU . .
H63A H Uiso 0.76720 0.16542 0.24498 1.000 0.0260 c RU . .
H63B H Uiso 0.83587 0.17816 0.30963 1.000 0.0260 c RU . .
H64 H Uiso 0.58152 0.26608 0.47483 1.000 0.0250 c RU . .
H65A H Uiso 0.41259 0.23292 0.44246 1.000 0.0340 c RU . .
H65B H Uiso 0.39286 0.30192 0.40984 1.000 0.0340 c RU . .
H66A H Uiso 0.32793 0.31727 0.49922 1.000 0.0460 c RU . .
H66B H Uiso 0.43203 0.29647 0.53668 1.000 0.0460 c RU . .
H67A H Uiso 0.40127 0.42112 0.47964 1.000 0.0480 c RU . .
H67B H Uiso 0.42248 0.41715 0.55043 1.000 0.0480 c RU . .
H68A H Uiso 0.58654 0.38082 0.54526 1.000 0.0420 c RU . .
H68B H Uiso 0.57094 0.45253 0.51609 1.000 0.0420 c RU . .
H69A H Uiso 0.65169 0.37209 0.45445 1.000 0.0350 c RU . .
H69B H Uiso 0.54549 0.39233 0.41900 1.000 0.0350 c RU . .
H70A H Uiso 0.62946 0.03162 0.39930 1.000 0.0460 c RU . .
H70B H Uiso 0.62282 -0.00363 0.45930 1.000 0.0460 c RU . .
H71A H Uiso 0.75821 -0.03998 0.37831 1.000 0.0520 c RU . .
H71B H Uiso 0.66284 -0.08672 0.38686 1.000 0.0520 c RU . .
H72A H Uiso 0.73997 -0.10447 0.48523 1.000 0.0450 c RU . .
H72B H Uiso 0.81689 -0.12698 0.44003 1.000 0.0450 c RU . .
H73A H Uiso 0.90086 -0.05309 0.52523 1.000 0.0460 c RU . .
H73B H Uiso 0.90615 -0.01896 0.46458 1.000 0.0460 c RU . .
H74A H Uiso 0.86371 0.06480 0.53570 1.000 0.0450 c RU . .
H74B H Uiso 0.76974 0.01710 0.54507 1.000 0.0450 c RU . .
H75A H Uiso 0.78966 0.26969 0.53788 1.000 0.0630 c RU . .
H75B H Uiso 0.80980 0.28656 0.47318 1.000 0.0630 c RU . .
H76A H Uiso 0.94369 0.33505 0.54645 1.000 0.0720 c RU . .
H76B H Uiso 0.96386 0.26054 0.56994 1.000 0.0720 c RU . .
H77A H Uiso 0.99521 0.29656 0.45526 1.000 0.0490 c RU . .
H77B H Uiso 1.08286 0.28254 0.50883 1.000 0.0490 c RU . .
H78A H Uiso 1.02883 0.16627 0.50266 1.000 0.0500 c RU . .
H78B H Uiso 1.04774 0.18273 0.43774 1.000 0.0500 c RU . .
H79A H Uiso 0.87426 0.19295 0.40704 1.000 0.0500 c RU . .
H79B H Uiso 0.89407 0.11859 0.43102 1.000 0.0500 c RU . .
H80A H Uiso 0.54028 0.14841 0.50968 0.501(3) 0.0400 c RUP A 1
H80B H Uiso 0.55694 0.20807 0.56488 0.501(3) 0.0400 c RUP A 1
H81A H Uiso 0.49281 0.10610 0.59588 0.501(3) 0.0540 c RUP A 1
H81B H Uiso 0.58341 0.06269 0.57459 0.501(3) 0.0540 c RUP A 1
H82A H Uiso 0.61842 0.09031 0.67826 0.501(3) 0.0450 c RUP A 1
H82B H Uiso 0.60542 0.17144 0.67108 0.501(3) 0.0450 c RUP A 1
H83A H Uiso 0.77820 0.15088 0.68504 0.501(3) 0.0510 c RUP A 1
H83B H Uiso 0.76210 0.08824 0.63240 0.501(3) 0.0510 c RUP A 1
H84A H Uiso 0.74594 0.23283 0.61838 0.501(3) 0.0460 c RUP A 1
H84B H Uiso 0.82614 0.18214 0.59366 0.501(3) 0.0460 c RUP A 1
H17B H Uiso 0.71851 0.58294 0.10732 1.000 0.0380 c RU . .
H18A H Uiso 0.73321 0.46580 0.17549 1.000 0.0400 c RU . .
H18B H Uiso 0.76778 0.54416 0.20181 1.000 0.0400 c RU . .
H19A H Uiso 0.48246 0.65525 0.32150 1.000 0.0450 c RU . .
H19B H Uiso 0.46374 0.57482 0.32910 1.000 0.0450 c RU . .
H20A H Uiso 0.31282 0.63715 0.32323 1.000 0.0700 c RU . .
H80C H Uiso 0.55329 0.09291 0.54776 0.499(3) 0.0400 c RUP A 2
H80D H Uiso 0.52747 0.15402 0.50608 0.499(3) 0.0400 c RUP A 2
H81C H Uiso 0.53964 0.23653 0.58969 0.499(3) 0.0540 c RUP A 2
H81D H Uiso 0.46138 0.17558 0.59663 0.499(3) 0.0540 c RUP A 2
H82C H Uiso 0.58263 0.12709 0.66393 0.499(3) 0.0750 c RUP A 2
H82D H Uiso 0.57306 0.20749 0.68732 0.499(3) 0.0750 c RUP A 2
H83C H Uiso 0.71713 0.23861 0.64784 0.499(3) 0.0510 c RUP A 2
H83D H Uiso 0.74640 0.17841 0.69010 0.499(3) 0.0510 c RUP A 2
H84C H Uiso 0.80925 0.15676 0.59793 0.499(3) 0.0460 c RUP A 2
H84D H Uiso 0.73448 0.09476 0.60719 0.499(3) 0.0460 c RUP A 2
H86 H Uiso 0.90428 0.64126 0.16362 1.000 0.0370 c RU . .
H87 H Uiso 0.95582 0.53906 0.20229 1.000 0.0450 c RU . .
H88 H Uiso 1.06155 0.54311 0.29517 1.000 0.0410 c RU . .
H89 H Uiso 1.12342 0.65016 0.34303 1.000 0.0440 c RU . .
H90 H Uiso 1.07684 0.75248 0.30239 1.000 0.0360 c RU . .
H92 H Uiso 0.91495 0.80972 0.31592 1.000 0.0310 c RU . .
H93 H Uiso 0.95664 0.90102 0.38996 1.000 0.0360 c RU . .
H94 H Uiso 1.04221 1.00085 0.37088 1.000 0.0350 c RU . .
H95 H Uiso 1.08805 1.00545 0.27640 1.000 0.0310 c RU . .
H96 H Uiso 1.04895 0.91285 0.20271 1.000 0.0250 c RU . .
H98 H Uiso 1.11467 0.72058 0.15617 1.000 0.0310 c RU . .
H99 H Uiso 1.19802 0.73806 0.07685 1.000 0.0390 c RU . .
H100 H Uiso 1.14308 0.82142 0.01221 1.000 0.0400 c RU . .
H101 H Uiso 1.00078 0.88494 0.02769 1.000 0.0370 c RU . .
H102 H Uiso 0.91622 0.86502 0.10591 1.000 0.0310 c RU . .
H104 H Uiso 0.82593 0.71165 0.10076 1.000 0.0350 c RU . .
H105 H Uiso 0.65331 0.69648 0.06927 1.000 0.0420 c RU . .
H106 H Uiso 0.54134 0.75826 0.12244 1.000 0.0450 c RU . .
H107 H Uiso 0.60686 0.83597 0.20614 1.000 0.0400 c RU . .
H108 H Uiso 0.78029 0.84922 0.23725 1.000 0.0320 c RU . .

loop_
_atom_type_symbol
_atom_type_description
_atom_type_scat_dispersion_real
_atom_type_scat_dispersion_imag
_atom_type_scat_source
B B 0.0013 0.0007 'International Tables Vol C Tables 4.2.6.8 and 6.1.1.4'
C C 0.0033 0.0016 'International Tables Vol C Tables 4.2.6.8 and 6.1.1.4'
Ce Ce -0.2486 2.6331 'International Tables Vol C Tables 4.2.6.8 and 6.1.1.4'
H H 0.0000 0.0000 'International Tables Vol C Tables 4.2.6.8 and 6.1.1.4'
N N 0.0061 0.0033 'International Tables Vol C Tables 4.2.6.8 and 6.1.1.4'
P P 0.1023 0.0942 'International Tables Vol C Tables 4.2.6.8 and 6.1.1.4'

loop_
_exptl_crystal_face_index_h
_exptl_crystal_face_index_k
_exptl_crystal_face_index_l
_exptl_crystal_face_perp_dist
0.00 1.00 0.00 0.0390
1.00 1.00 1.00 0.1690
-1.00 -1.00 -1.00 0.1150
1.00 0.00 1.00 0.1810
1.00 1.00 0.00 0.1400
0.00 1.00 -1.00 0.0700
0.00 -1.00 1.00 0.0770
1.00 0.00 0.00 0.1520
-1.00 0.00 0.00 0.0590
-1.00 1.00 -1.00 0.0810
1.00 0.00 -1.00 0.0850
1.00 -1.00 0.00 0.1230
1.00 -1.00 -1.00 0.0800
-1.00 1.00 1.00 0.0060
0.00 0.00 -1.00 0.1410
0.00 0.00 1.00 0.1310
0.00 -1.00 -1.00 0.1280
0.00 1.00 1.00 0.1060
-1.00 -1.00 1.00 0.0180
1.00 1.00 -1.00 0.0810

loop_
_geom_angle_atom_site_label_1
_geom_angle_atom_site_label_2
_geom_angle_atom_site_label_3
_geom_angle
_geom_angle_site_symmetry_1
_geom_angle_site_symmetry_2
_geom_angle_site_symmetry_3
_geom_angle_publ_flag
N1 Ce1 N2 56.27(6) . . . yes
N1 Ce1 N7 104.73(7) . . . yes
N1 Ce1 N8 104.01(7) . . . yes
N1 Ce1 N13 151.73(7) . . . yes
N1 Ce1 N14 102.66(7) . . . yes
N1 Ce1 C1 28.36(6) . . . yes
N1 Ce1 C29 105.16(7) . . . yes
N1 Ce1 C57 130.40(7) . . . yes
N2 Ce1 N7 105.06(7) . . . yes
N2 Ce1 N8 151.52(7) . . . yes
N2 Ce1 N13 106.15(6) . . . yes
N2 Ce1 N14 102.49(7) . . . yes
N2 Ce1 C1 28.32(6) . . . yes
N2 Ce1 C29 129.77(7) . . . yes
N2 Ce1 C57 110.23(7) . . . yes
N7 Ce1 N8 56.82(6) . . . yes
N7 Ce1 N13 101.25(7) . . . yes
N7 Ce1 N14 148.76(7) . . . yes
N7 Ce1 C1 110.49(7) . . . yes
N7 Ce1 C29 28.53(6) . . . yes
N7 Ce1 C57 124.47(7) . . . yes
N8 Ce1 N13 99.41(7) . . . yes
N8 Ce1 N14 101.99(6) . . . yes
N8 Ce1 C1 131.13(7) . . . yes
N8 Ce1 C29 28.34(6) . . . yes
N8 Ce1 C57 98.22(6) . . . yes
N13 Ce1 N14 56.50(6) . . . yes
N13 Ce1 C1 129.11(6) . . . yes
N13 Ce1 C29 102.99(6) . . . yes
N13 Ce1 C57 28.40(6) . . . yes
N14 Ce1 C1 100.75(6) . . . yes
N14 Ce1 C29 127.72(6) . . . yes
N14 Ce1 C57 28.60(6) . . . yes
C1 Ce1 C29 123.86(6) . . . yes
C1 Ce1 C57 121.02(6) . . . yes
C29 Ce1 C57 114.80(6) . . . yes
N3 P1 N4 117.28(10) . . . yes
N3 P1 N5 112.30(11) . . . yes
N3 P1 N6 108.04(11) . . . yes
N4 P1 N5 101.87(11) . . . yes
N4 P1 N6 108.16(11) . . . yes
N5 P1 N6 108.85(11) . . . yes
N9 P2 N10 119.60(10) . . . yes
N9 P2 N11 111.70(10) . . . yes
N9 P2 N12 106.62(10) . . . yes
N10 P2 N11 104.08(9) . . . yes
N10 P2 N12 102.74(9) . . . yes
N11 P2 N12 111.85(9) . . . yes
N15 P3 N16 108.88(11) . . . yes
N15 P3 N17 119.56(11) . . . yes
N15 P3 N18A 110.39(15) . . . yes
N15 P3 N18B 109.57(16) . . . yes
N16 P3 N17 103.96(11) . . . yes
N16 P3 N18A 116.58(15) . . . yes
N16 P3 N18B 106.5(2) . . . yes
N17 P3 N18A 97.43(16) . . . yes
N17 P3 N18B 107.56(17) . . . yes
Ce1 N1 C1 96.54(13) . . . yes
Ce1 N1 C2 141.68(14) . . . yes
C1 N1 C2 121.77(19) . . . yes
Ce1 N2 C1 95.61(13) . . . yes
Ce1 N2 C8 136.61(14) . . . yes
C1 N2 C8 121.53(18) . . . yes
P1 N3 C1 136.09(18) . . . yes
P1 N4 C14 118.77(17) . . . yes
P1 N4 C18 119.37(17) . . . yes
C14 N4 C18 111.9(2) . . . yes
P1 N5 C19 117.33(18) . . . yes
P1 N5 C23 123.3(2) . . . yes
C19 N5 C23 112.6(2) . . . yes
P1 N6 C24 120.93(17) . . . yes
P1 N6 C28 125.90(16) . . . yes
C24 N6 C28 112.9(2) . . . yes
Ce1 N7 C29 96.32(12) . . . yes
Ce1 N7 C30 141.90(14) . . . yes
C29 N7 C30 120.07(17) . . . yes
Ce1 N8 C29 95.91(13) . . . yes
Ce1 N8 C36 140.82(13) . . . yes
C29 N8 C36 122.35(18) . . . yes
P2 N9 C29 148.54(17) . . . yes
P2 N10 C42 123.08(14) . . . yes
P2 N10 C46 117.13(15) . . . yes
C42 N10 C46 111.26(17) . . . yes
P2 N11 C47 114.02(14) . . . yes
P2 N11 C51 117.70(14) . . . yes
C47 N11 C51 111.12(17) . . . yes
P2 N12 C52 122.23(14) . . . yes
P2 N12 C56 123.04(15) . . . yes
C52 N12 C56 112.27(17) . . . yes
Ce1 N13 C57 95.05(13) . . . yes
Ce1 N13 C58 139.68(14) . . . yes
C57 N13 C58 121.73(18) . . . yes
Ce1 N14 C57 94.80(13) . . . yes
Ce1 N14 C64 144.44(14) . . . yes
C57 N14 C64 120.61(18) . . . yes
P3 N15 C57 140.28(17) . . . yes
P3 N16 C70 119.75(17) . . . yes
P3 N16 C74 117.90(17) . . . yes
C70 N16 C74 111.9(2) . . . yes
P3 N17 C75 117.79(17) . . . yes
P3 N17 C79 118.17(17) . . . yes
C75 N17 C79 111.2(2) . . . yes
P3 N18A C80A 117.5(3) . . . yes
P3 N18A C84A 126.8(3) . . . yes
C80A N18A C84A 113.8(3) . . . yes
P3 N18B C84B 122.4(3) . . . yes
C80B N18B C84B 111.9(4) . . . yes
P3 N18B C80B 121.0(3) . . . yes
P1 N3 H3 112.00 . . . no
C1 N3 H3 112.00 . . . no
C57 N15 H15 110.00 . . . no
P3 N15 H15 110.00 . . . no
Ce1 C1 N1 55.10(11) . . . yes
Ce1 C1 N2 56.07(11) . . . yes
N2 C1 N3 125.0(2) . . . yes
N1 C1 N3 124.8(2) . . . yes
Ce1 C1 N3 166.61(16) . . . yes
N1 C1 N2 110.06(19) . . . yes
N1 C2 C7 108.6(2) . . . yes
C3 C2 C7 110.5(2) . . . no
N1 C2 C3 110.3(2) . . . yes
C2 C3 C4 113.2(2) . . . no
C3 C4 C5 111.1(3) . . . no
C4 C5 C6 112.1(2) . . . no
C5 C6 C7 110.4(3) . . . no
C2 C7 C6 111.5(2) . . . no
N2 C8 C13 111.33(18) . . . yes
N2 C8 C9 108.02(18) . . . yes
C9 C8 C13 110.82(19) . . . no
C8 C9 C10 111.4(2) . . . no
C9 C10 C11 111.7(2) . . . no
C10 C11 C12 110.5(2) . . . no
C11 C12 C13 111.0(2) . . . no
C8 C13 C12 111.3(2) . . . no
N4 C14 C15 110.2(2) . . . yes
C14 C15 C16 110.9(2) . . . no
C15 C16 C17 110.6(2) . . . no
C16 C17 C18 110.5(2) . . . no
N4 C18 C17 110.5(2) . . . yes
N5 C19 C20 111.4(3) . . . yes
C19 C20 C21 112.9(3) . . . no
C20 C21 C22 109.2(3) . . . no
C21 C22 C23 111.7(3) . . . no
N5 C23 C22 110.4(3) . . . yes
N6 C24 C25 110.7(2) . . . yes
C24 C25 C26 109.7(2) . . . no
C25 C26 C27 110.9(3) . . . no
C26 C27 C28 112.4(2) . . . no
N6 C28 C27 110.4(2) . . . yes
Ce1 C29 N8 55.75(11) . . . yes
Ce1 C29 N9 173.07(16) . . . yes
N7 C29 N8 110.77(18) . . . yes
Ce1 C29 N7 55.15(10) . . . yes
N8 C29 N9 128.0(2) . . . yes
N7 C29 N9 121.16(19) . . . yes
N7 C30 C35 110.19(17) . . . yes
C31 C30 C35 109.92(19) . . . no
N7 C30 C31 110.27(18) . . . yes
C30 C31 C32 112.5(2) . . . no
C31 C32 C33 110.8(2) . . . no
C32 C33 C34 111.0(2) . . . no
C33 C34 C35 111.2(2) . . . no
C30 C35 C34 111.9(2) . . . no
N8 C36 C37 111.29(18) . . . yes
N8 C36 C41 108.98(18) . . . yes
C37 C36 C41 110.08(18) . . . no
C36 C37 C38 110.87(19) . . . no
C37 C38 C39 111.0(2) . . . no
C38 C39 C40 111.2(2) . . . no
C39 C40 C41 111.6(2) . . . no
C36 C41 C40 112.82(19) . . . no
N10 C42 C43 109.80(18) . . . yes
C42 C43 C44 110.7(2) . . . no
C43 C44 C45 110.7(2) . . . no
C44 C45 C46 110.7(2) . . . no
N10 C46 C45 110.34(19) . . . yes
N11 C47 C48 111.29(19) . . . yes
C47 C48 C49 111.1(2) . . . no
C48 C49 C50 109.7(2) . . . no
C49 C50 C51 110.5(2) . . . no
N11 C51 C50 110.41(18) . . . yes
N12 C52 C53 110.29(18) . . . yes
C52 C53 C54 110.4(2) . . . no
C53 C54 C55 110.0(2) . . . no
C54 C55 C56 111.6(2) . . . no
N12 C56 C55 110.48(19) . . . yes
N13 C57 N14 111.76(19) . . . yes
N13 C57 N15 125.1(2) . . . yes
Ce1 C57 N14 56.60(11) . . . yes
Ce1 C57 N15 164.80(16) . . . yes
N14 C57 N15 122.9(2) . . . yes
Ce1 C57 N13 56.55(11) . . . yes
C59 C58 C63 109.25(18) . . . no
N13 C58 C63 109.53(18) . . . yes
N13 C58 C59 112.01(18) . . . yes
C58 C59 C60 111.85(19) . . . no
C59 C60 C61 112.45(19) . . . no
C60 C61 C62 110.4(2) . . . no
C61 C62 C63 110.4(2) . . . no
C58 C63 C62 110.71(19) . . . no
C65 C64 C69 110.34(19) . . . no
N14 C64 C69 109.47(19) . . . yes
N14 C64 C65 111.33(19) . . . yes
C64 C65 C66 113.0(2) . . . no
C65 C66 C67 111.8(2) . . . no
C66 C67 C68 110.8(2) . . . no
C67 C68 C69 111.4(2) . . . no
C64 C69 C68 111.1(2) . . . no
N16 C70 C71 111.1(2) . . . yes
C70 C71 C72 111.3(3) . . . no
C71 C72 C73 108.3(2) . . . no
C72 C73 C74 111.6(2) . . . no
N16 C74 C73 110.5(2) . . . yes
N17 C75 C76 110.1(2) . . . yes
C75 C76 C77 111.5(3) . . . no
C76 C77 C78 108.5(2) . . . no
C77 C78 C79 111.8(2) . . . no
N17 C79 C78 110.7(2) . . . yes
N18A C80A C81A 111.5(5) . . . yes
N18B C80B C81B 112.3(5) . . . yes
C80A C81A C82A 111.3(5) . . . no
C80B C81B C82B 112.5(5) . . . no
C81A C82A C83A 109.4(4) . . . no
C81B C82B C83B 108.5(4) . . . no
C82A C83A C84A 112.4(4) . . . no
C82B C83B C84B 111.5(4) . . . no
N18A C84A C83A 112.8(4) . . . yes
N18B C84B C83B 112.2(4) . . . yes
N1 C2 H2 109.00 . . . no
C3 C2 H2 109.00 . . . no
C7 C2 H2 109.00 . . . no
C2 C3 H3A 109.00 . . . no
C2 C3 H3B 109.00 . . . no
C4 C3 H3A 109.00 . . . no
C4 C3 H3B 109.00 . . . no
H3A C3 H3B 108.00 . . . no
C3 C4 H4A 109.00 . . . no
C3 C4 H4B 109.00 . . . no
C5 C4 H4A 109.00 . . . no
C5 C4 H4B 109.00 . . . no
H4A C4 H4B 108.00 . . . no
C4 C5 H5A 109.00 . . . no
C4 C5 H5B 109.00 . . . no
C6 C5 H5A 109.00 . . . no
C6 C5 H5B 109.00 . . . no
H5A C5 H5B 108.00 . . . no
C5 C6 H6A 110.00 . . . no
C5 C6 H6B 110.00 . . . no
C7 C6 H6A 110.00 . . . no
C7 C6 H6B 110.00 . . . no
H6A C6 H6B 108.00 . . . no
C2 C7 H7A 109.00 . . . no
C2 C7 H7B 109.00 . . . no
C6 C7 H7A 109.00 . . . no
C6 C7 H7B 109.00 . . . no
H7A C7 H7B 108.00 . . . no
N2 C8 H8 109.00 . . . no
C9 C8 H8 109.00 . . . no
C13 C8 H8 109.00 . . . no
C8 C9 H9A 109.00 . . . no
C8 C9 H9B 109.00 . . . no
C10 C9 H9A 109.00 . . . no
C10 C9 H9B 109.00 . . . no
H9A C9 H9B 108.00 . . . no
C9 C10 H10A 109.00 . . . no
C9 C10 H10B 109.00 . . . no
C11 C10 H10A 109.00 . . . no
C11 C10 H10B 109.00 . . . no
H10A C10 H10B 108.00 . . . no
C10 C11 H11A 110.00 . . . no
C10 C11 H11B 110.00 . . . no
C12 C11 H11A 110.00 . . . no
C12 C11 H11B 110.00 . . . no
H11A C11 H11B 108.00 . . . no
C11 C12 H12A 109.00 . . . no
C11 C12 H12B 109.00 . . . no
C13 C12 H12A 109.00 . . . no
C13 C12 H12B 109.00 . . . no
H12A C12 H12B 108.00 . . . no
C8 C13 H13A 109.00 . . . no
C8 C13 H13B 109.00 . . . no
C12 C13 H13A 109.00 . . . no
C12 C13 H13B 109.00 . . . no
H13A C13 H13B 108.00 . . . no
N4 C14 H14A 110.00 . . . no
N4 C14 H14B 110.00 . . . no
C15 C14 H14A 110.00 . . . no
C15 C14 H14B 110.00 . . . no
H14A C14 H14B 108.00 . . . no
C14 C15 H15A 109.00 . . . no
C14 C15 H15B 109.00 . . . no
C16 C15 H15A 109.00 . . . no
C16 C15 H15B 109.00 . . . no
H15A C15 H15B 108.00 . . . no
C15 C16 H16A 110.00 . . . no
C15 C16 H16B 110.00 . . . no
C17 C16 H16A 110.00 . . . no
C17 C16 H16B 110.00 . . . no
H16A C16 H16B 108.00 . . . no
C16 C17 H17A 110.00 . . . no
C16 C17 H17B 110.00 . . . no
C18 C17 H17A 110.00 . . . no
C18 C17 H17B 110.00 . . . no
H17A C17 H17B 108.00 . . . no
N4 C18 H18A 110.00 . . . no
N4 C18 H18B 110.00 . . . no
C17 C18 H18A 110.00 . . . no
C17 C18 H18B 110.00 . . . no
H18A C18 H18B 108.00 . . . no
N5 C19 H19A 109.00 . . . no
N5 C19 H19B 109.00 . . . no
C20 C19 H19A 109.00 . . . no
C20 C19 H19B 109.00 . . . no
H19A C19 H19B 108.00 . . . no
C19 C20 H20A 109.00 . . . no
C19 C20 H20B 109.00 . . . no
C21 C20 H20A 109.00 . . . no
C21 C20 H20B 109.00 . . . no
H20A C20 H20B 108.00 . . . no
C20 C21 H21A 110.00 . . . no
C20 C21 H21B 110.00 . . . no
C22 C21 H21A 110.00 . . . no
C22 C21 H21B 110.00 . . . no
H21A C21 H21B 108.00 . . . no
C21 C22 H22A 109.00 . . . no
C21 C22 H22B 109.00 . . . no
C23 C22 H22A 109.00 . . . no
C23 C22 H22B 109.00 . . . no
H22A C22 H22B 108.00 . . . no
N5 C23 H23A 110.00 . . . no
N5 C23 H23B 110.00 . . . no
C22 C23 H23A 110.00 . . . no
C22 C23 H23B 110.00 . . . no
H23A C23 H23B 108.00 . . . no
N6 C24 H24A 109.00 . . . no
N6 C24 H24B 110.00 . . . no
C25 C24 H24A 109.00 . . . no
C25 C24 H24B 110.00 . . . no
H24A C24 H24B 108.00 . . . no
C24 C25 H25A 110.00 . . . no
C24 C25 H25B 110.00 . . . no
C26 C25 H25A 110.00 . . . no
C26 C25 H25B 110.00 . . . no
H25A C25 H25B 108.00 . . . no
C25 C26 H26A 109.00 . . . no
C25 C26 H26B 109.00 . . . no
C27 C26 H26A 109.00 . . . no
C27 C26 H26B 109.00 . . . no
H26A C26 H26B 108.00 . . . no
C26 C27 H27A 109.00 . . . no
C26 C27 H27B 109.00 . . . no
C28 C27 H27A 109.00 . . . no
C28 C27 H27B 109.00 . . . no
H27A C27 H27B 108.00 . . . no
N6 C28 H28A 110.00 . . . no
N6 C28 H28B 110.00 . . . no
C27 C28 H28A 110.00 . . . no
C27 C28 H28B 110.00 . . . no
H28A C28 H28B 108.00 . . . no
N7 C30 H30 109.00 . . . no
C31 C30 H30 109.00 . . . no
C35 C30 H30 109.00 . . . no
C30 C31 H31A 109.00 . . . no
C30 C31 H31B 109.00 . . . no
C32 C31 H31A 109.00 . . . no
C32 C31 H31B 109.00 . . . no
H31A C31 H31B 108.00 . . . no
C31 C32 H32A 109.00 . . . no
C31 C32 H32B 109.00 . . . no
C33 C32 H32A 109.00 . . . no
C33 C32 H32B 109.00 . . . no
H32A C32 H32B 108.00 . . . no
C32 C33 H33A 109.00 . . . no
C32 C33 H33B 109.00 . . . no
C34 C33 H33A 109.00 . . . no
C34 C33 H33B 109.00 . . . no
H33A C33 H33B 108.00 . . . no
C33 C34 H34A 109.00 . . . no
C33 C34 H34B 109.00 . . . no
C35 C34 H34A 109.00 . . . no
C35 C34 H34B 109.00 . . . no
H34A C34 H34B 108.00 . . . no
C30 C35 H35A 109.00 . . . no
C30 C35 H35B 109.00 . . . no
C34 C35 H35A 109.00 . . . no
C34 C35 H35B 109.00 . . . no
H35A C35 H35B 108.00 . . . no
N8 C36 H36 109.00 . . . no
C37 C36 H36 109.00 . . . no
C41 C36 H36 109.00 . . . no
C36 C37 H37A 109.00 . . . no
C36 C37 H37B 109.00 . . . no
C38 C37 H37A 109.00 . . . no
C38 C37 H37B 109.00 . . . no
H37A C37 H37B 108.00 . . . no
C37 C38 H38A 109.00 . . . no
C37 C38 H38B 109.00 . . . no
C39 C38 H38A 109.00 . . . no
C39 C38 H38B 109.00 . . . no
H38A C38 H38B 108.00 . . . no
C38 C39 H39A 109.00 . . . no
C38 C39 H39B 109.00 . . . no
C40 C39 H39A 109.00 . . . no
C40 C39 H39B 109.00 . . . no
H39A C39 H39B 108.00 . . . no
C39 C40 H40A 109.00 . . . no
C39 C40 H40B 109.00 . . . no
C41 C40 H40A 109.00 . . . no
C41 C40 H40B 109.00 . . . no
H40A C40 H40B 108.00 . . . no
C36 C41 H41A 109.00 . . . no
C36 C41 H41B 109.00 . . . no
C40 C41 H41A 109.00 . . . no
C40 C41 H41B 109.00 . . . no
H41A C41 H41B 108.00 . . . no
N10 C42 H42A 110.00 . . . no
N10 C42 H42B 110.00 . . . no
C43 C42 H42A 110.00 . . . no
C43 C42 H42B 110.00 . . . no
H42A C42 H42B 108.00 . . . no
C42 C43 H43A 110.00 . . . no
C42 C43 H43B 110.00 . . . no
C44 C43 H43A 109.00 . . . no
C44 C43 H43B 110.00 . . . no
H43A C43 H43B 108.00 . . . no
C43 C44 H44A 110.00 . . . no
C43 C44 H44B 110.00 . . . no
C45 C44 H44A 110.00 . . . no
C45 C44 H44B 110.00 . . . no
H44A C44 H44B 108.00 . . . no
C44 C45 H45A 110.00 . . . no
C44 C45 H45B 110.00 . . . no
C46 C45 H45A 110.00 . . . no
C46 C45 H45B 110.00 . . . no
H45A C45 H45B 108.00 . . . no
N10 C46 H46A 110.00 . . . no
N10 C46 H46B 110.00 . . . no
C45 C46 H46A 110.00 . . . no
C45 C46 H46B 110.00 . . . no
H46A C46 H46B 108.00 . . . no
N11 C47 H47A 109.00 . . . no
N11 C47 H47B 109.00 . . . no
C48 C47 H47A 109.00 . . . no
C48 C47 H47B 109.00 . . . no
H47A C47 H47B 108.00 . . . no
C47 C48 H48A 109.00 . . . no
C47 C48 H48B 109.00 . . . no
C49 C48 H48A 109.00 . . . no
C49 C48 H48B 109.00 . . . no
H48A C48 H48B 108.00 . . . no
C48 C49 H49A 110.00 . . . no
C48 C49 H49B 110.00 . . . no
C50 C49 H49A 110.00 . . . no
C50 C49 H49B 110.00 . . . no
H49A C49 H49B 108.00 . . . no
C49 C50 H50A 110.00 . . . no
C49 C50 H50B 110.00 . . . no
C51 C50 H50A 110.00 . . . no
C51 C50 H50B 110.00 . . . no
H50A C50 H50B 108.00 . . . no
N11 C51 H51A 110.00 . . . no
N11 C51 H51B 110.00 . . . no
C50 C51 H51A 110.00 . . . no
C50 C51 H51B 110.00 . . . no
H51A C51 H51B 108.00 . . . no
N12 C52 H52A 110.00 . . . no
N12 C52 H52B 110.00 . . . no
C53 C52 H52A 110.00 . . . no
C53 C52 H52B 110.00 . . . no
H52A C52 H52B 108.00 . . . no
C52 C53 H53A 110.00 . . . no
C52 C53 H53B 110.00 . . . no
C54 C53 H53A 110.00 . . . no
C54 C53 H53B 110.00 . . . no
H53A C53 H53B 108.00 . . . no
C53 C54 H54A 110.00 . . . no
C53 C54 H54B 110.00 . . . no
C55 C54 H54A 110.00 . . . no
C55 C54 H54B 110.00 . . . no
H54A C54 H54B 108.00 . . . no
C54 C55 H55A 109.00 . . . no
C54 C55 H55B 109.00 . . . no
C56 C55 H55A 109.00 . . . no
C56 C55 H55B 109.00 . . . no
H55A C55 H55B 108.00 . . . no
N12 C56 H56A 110.00 . . . no
N12 C56 H56B 110.00 . . . no
C55 C56 H56A 110.00 . . . no
C55 C56 H56B 110.00 . . . no
H56A C56 H56B 108.00 . . . no
N13 C58 H58 109.00 . . . no
C59 C58 H58 109.00 . . . no
C63 C58 H58 109.00 . . . no
C58 C59 H59A 109.00 . . . no
C58 C59 H59B 109.00 . . . no
C60 C59 H59A 109.00 . . . no
C60 C59 H59B 109.00 . . . no
H59A C59 H59B 108.00 . . . no
C59 C60 H60A 109.00 . . . no
C59 C60 H60B 109.00 . . . no
C61 C60 H60A 109.00 . . . no
C61 C60 H60B 109.00 . . . no
H60A C60 H60B 108.00 . . . no
C60 C61 H61A 110.00 . . . no
C60 C61 H61B 110.00 . . . no
C62 C61 H61A 110.00 . . . no
C62 C61 H61B 110.00 . . . no
H61A C61 H61B 108.00 . . . no
C61 C62 H62A 110.00 . . . no
C61 C62 H62B 110.00 . . . no
C63 C62 H62A 110.00 . . . no
C63 C62 H62B 110.00 . . . no
H62A C62 H62B 108.00 . . . no
C58 C63 H63A 110.00 . . . no
C58 C63 H63B 110.00 . . . no
C62 C63 H63A 110.00 . . . no
C62 C63 H63B 109.00 . . . no
H63A C63 H63B 108.00 . . . no
N14 C64 H64 109.00 . . . no
C65 C64 H64 109.00 . . . no
C69 C64 H64 109.00 . . . no
C64 C65 H65A 109.00 . . . no
C64 C65 H65B 109.00 . . . no
C66 C65 H65A 109.00 . . . no
C66 C65 H65B 109.00 . . . no
H65A C65 H65B 108.00 . . . no
C65 C66 H66A 109.00 . . . no
C65 C66 H66B 109.00 . . . no
C67 C66 H66A 109.00 . . . no
C67 C66 H66B 109.00 . . . no
H66A C66 H66B 108.00 . . . no
C66 C67 H67A 109.00 . . . no
C66 C67 H67B 109.00 . . . no
C68 C67 H67A 109.00 . . . no
C68 C67 H67B 109.00 . . . no
H67A C67 H67B 108.00 . . . no
C67 C68 H68A 109.00 . . . no
C67 C68 H68B 109.00 . . . no
C69 C68 H68A 109.00 . . . no
C69 C68 H68B 109.00 . . . no
H68A C68 H68B 108.00 . . . no
C64 C69 H69A 109.00 . . . no
C64 C69 H69B 109.00 . . . no
C68 C69 H69A 109.00 . . . no
C68 C69 H69B 109.00 . . . no
H69A C69 H69B 108.00 . . . no
N16 C70 H70A 109.00 . . . no
N16 C70 H70B 109.00 . . . no
C71 C70 H70A 109.00 . . . no
C71 C70 H70B 109.00 . . . no
H70A C70 H70B 108.00 . . . no
C70 C71 H71A 109.00 . . . no
C70 C71 H71B 109.00 . . . no
C72 C71 H71A 109.00 . . . no
C72 C71 H71B 109.00 . . . no
H71A C71 H71B 108.00 . . . no
C71 C72 H72A 110.00 . . . no
C71 C72 H72B 110.00 . . . no
C73 C72 H72A 110.00 . . . no
C73 C72 H72B 110.00 . . . no
H72A C72 H72B 108.00 . . . no
C72 C73 H73A 109.00 . . . no
C72 C73 H73B 109.00 . . . no
C74 C73 H73A 109.00 . . . no
C74 C73 H73B 109.00 . . . no
H73A C73 H73B 108.00 . . . no
N16 C74 H74A 110.00 . . . no
N16 C74 H74B 110.00 . . . no
C73 C74 H74A 110.00 . . . no
C73 C74 H74B 110.00 . . . no
H74A C74 H74B 108.00 . . . no
N17 C75 H75A 110.00 . . . no
N17 C75 H75B 110.00 . . . no
C76 C75 H75A 110.00 . . . no
C76 C75 H75B 110.00 . . . no
H75A C75 H75B 108.00 . . . no
C75 C76 H76A 109.00 . . . no
C75 C76 H76B 109.00 . . . no
C77 C76 H76A 109.00 . . . no
C77 C76 H76B 109.00 . . . no
H76A C76 H76B 108.00 . . . no
C76 C77 H77A 110.00 . . . no
C76 C77 H77B 110.00 . . . no
C78 C77 H77A 110.00 . . . no
C78 C77 H77B 110.00 . . . no
H77A C77 H77B 108.00 . . . no
C77 C78 H78A 109.00 . . . no
C77 C78 H78B 109.00 . . . no
C79 C78 H78A 109.00 . . . no
C79 C78 H78B 109.00 . . . no
H78A C78 H78B 108.00 . . . no
N17 C79 H79A 110.00 . . . no
N17 C79 H79B 110.00 . . . no
C78 C79 H79A 109.00 . . . no
C78 C79 H79B 109.00 . . . no
H79A C79 H79B 108.00 . . . no
N18A C80A H80A 109.00 . . . no
N18A C80A H80B 109.00 . . . no
C81A C80A H80A 109.00 . . . no
C81A C80A H80B 109.00 . . . no
H80A C80A H80B 108.00 . . . no
C81B C80B H80C 109.00 . . . no
C81B C80B H80D 109.00 . . . no
H80C C80B H80D 108.00 . . . no
N18B C80B H80D 109.00 . . . no
N18B C80B H80C 109.00 . . . no
H81A C81A H81B 108.00 . . . no
C82A C81A H81B 109.00 . . . no
C80A C81A H81A 109.00 . . . no
C80A C81A H81B 109.00 . . . no
C82A C81A H81A 109.00 . . . no
C80B C81B H81C 109.00 . . . no
C80B C81B H81D 109.00 . . . no
C82B C81B H81C 109.00 . . . no
C82B C81B H81D 109.00 . . . no
H81C C81B H81D 108.00 . . . no
C83A C82A H82A 110.00 . . . no
C83A C82A H82B 110.00 . . . no
H82A C82A H82B 108.00 . . . no
C81A C82A H82B 110.00 . . . no
C81A C82A H82A 110.00 . . . no
H82C C82B H82D 108.00 . . . no
C83B C82B H82D 110.00 . . . no
C81B C82B H82C 110.00 . . . no
C81B C82B H82D 110.00 . . . no
C83B C82B H82C 110.00 . . . no
C82A C83A H83A 109.00 . . . no
C82A C83A H83B 109.00 . . . no
C84A C83A H83A 109.00 . . . no
C84A C83A H83B 109.00 . . . no
H83A C83A H83B 108.00 . . . no
C84B C83B H83C 109.00 . . . no
C84B C83B H83D 109.00 . . . no
H83C C83B H83D 108.00 . . . no
C82B C83B H83D 109.00 . . . no
C82B C83B H83C 109.00 . . . no
H84A C84A H84B 108.00 . . . no
C83A C84A H84B 109.00 . . . no
N18A C84A H84A 109.00 . . . no
N18A C84A H84B 109.00 . . . no
C83A C84A H84A 109.00 . . . no
N18B C84B H84C 109.00 . . . no
N18B C84B H84D 109.00 . . . no
C83B C84B H84C 109.00 . . . no
C83B C84B H84D 109.00 . . . no
H84C C84B H84D 108.00 . . . no
C86 C85 C90 114.5(2) . . . no
C86 C85 B1 122.7(2) . . . yes
C90 C85 B1 122.8(2) . . . yes
C85 C86 C87 123.4(3) . . . no
C86 C87 C88 120.1(3) . . . no
C87 C88 C89 118.3(3) . . . no
C88 C89 C90 121.1(3) . . . no
C85 C90 C89 122.5(2) . . . no
C92 C91 C96 114.6(2) . . . no
C92 C91 B1 120.8(2) . . . yes
C96 C91 B1 124.6(2) . . . yes
C91 C92 C93 123.0(2) . . . no
C92 C93 C94 120.4(2) . . . no
C93 C94 C95 118.6(2) . . . no
C94 C95 C96 120.5(2) . . . no
C91 C96 C95 123.0(2) . . . no
C98 C97 C102 115.6(2) . . . no
C98 C97 B1 123.8(2) . . . yes
C102 C97 B1 120.6(2) . . . yes
C97 C98 C99 122.7(2) . . . no
C98 C99 C100 120.2(2) . . . no
C99 C100 C101 118.9(2) . . . no
C100 C101 C102 119.9(2) . . . no
C97 C102 C101 122.8(2) . . . no
C104 C103 C108 115.1(2) . . . no
C104 C103 B1 121.1(2) . . . yes
C108 C103 B1 123.8(2) . . . yes
C103 C104 C105 123.5(2) . . . no
C104 C105 C106 119.6(3) . . . no
C105 C106 C107 118.8(2) . . . no
C106 C107 C108 120.2(2) . . . no
C103 C108 C107 122.7(2) . . . no
C87 C86 H86 118.00 . . . no
C85 C86 H86 118.00 . . . no
C86 C87 H87 120.00 . . . no
C88 C87 H87 120.00 . . . no
C89 C88 H88 121.00 . . . no
C87 C88 H88 121.00 . . . no
C88 C89 H89 119.00 . . . no
C90 C89 H89 119.00 . . . no
C85 C90 H90 119.00 . . . no
C89 C90 H90 119.00 . . . no
C93 C92 H92 119.00 . . . no
C91 C92 H92 119.00 . . . no
C92 C93 H93 120.00 . . . no
C94 C93 H93 120.00 . . . no
C93 C94 H94 121.00 . . . no
C95 C94 H94 121.00 . . . no
C96 C95 H95 120.00 . . . no
C94 C95 H95 120.00 . . . no
C91 C96 H96 119.00 . . . no
C95 C96 H96 119.00 . . . no
C97 C98 H98 119.00 . . . no
C99 C98 H98 119.00 . . . no
C100 C99 H99 120.00 . . . no
C98 C99 H99 120.00 . . . no
C99 C100 H100 121.00 . . . no
C101 C100 H100 121.00 . . . no
C102 C101 H101 120.00 . . . no
C100 C101 H101 120.00 . . . no
C97 C102 H102 119.00 . . . no
C101 C102 H102 119.00 . . . no
C103 C104 H104 118.00 . . . no
C105 C104 H104 118.00 . . . no
C106 C105 H105 120.00 . . . no
C104 C105 H105 120.00 . . . no
C105 C106 H106 121.00 . . . no
C107 C106 H106 121.00 . . . no
C106 C107 H107 120.00 . . . no
C108 C107 H107 120.00 . . . no
C107 C108 H108 119.00 . . . no
C103 C108 H108 119.00 . . . no
C85 B1 C97 109.30(18) . . . yes
C85 B1 C103 109.87(18) . . . yes
C91 B1 C103 109.79(18) . . . yes
C97 B1 C103 108.50(19) . . . yes
C91 B1 C97 109.81(18) . . . yes
C85 B1 C91 109.56(19) . . . yes

loop_
_geom_bond_atom_site_label_1
_geom_bond_atom_site_label_2
_geom_bond_distance
_geom_bond_site_symmetry_1
_geom_bond_site_symmetry_2
_geom_bond_publ_flag
Ce1 N1 2.336(2) . . yes
Ce1 N2 2.3592(18) . . yes
Ce1 N7 2.3443(19) . . yes
Ce1 N8 2.359(2) . . yes
Ce1 N13 2.3664(19) . . yes
Ce1 N14 2.3668(19) . . yes
Ce1 C1 2.830(2) . . yes
Ce1 C29 2.839(2) . . yes
Ce1 C57 2.825(2) . . yes
P1 N3 1.555(2) . . yes
P1 N4 1.655(2) . . yes
P1 N5 1.663(2) . . yes
P1 N6 1.634(2) . . yes
P2 N9 1.543(2) . . yes
P2 N10 1.6498(19) . . yes
P2 N11 1.6753(19) . . yes
P2 N12 1.6533(19) . . yes
P3 N15 1.545(2) . . yes
P3 N16 1.658(2) . . yes
P3 N17 1.656(2) . . yes
P3 N18A 1.667(3) . . yes
P3 N18B 1.675(3) . . yes
N1 C1 1.353(3) . . yes
N1 C2 1.458(3) . . yes
N2 C1 1.349(3) . . yes
N2 C8 1.466(3) . . yes
N3 C1 1.352(3) . . yes
N4 C14 1.465(3) . . yes
N4 C18 1.465(3) . . yes
N5 C19 1.469(4) . . yes
N5 C23 1.481(4) . . yes
N6 C24 1.481(3) . . yes
N6 C28 1.452(3) . . yes
N7 C29 1.364(3) . . yes
N7 C30 1.458(3) . . yes
N8 C29 1.355(3) . . yes
N8 C36 1.457(3) . . yes
N9 C29 1.342(3) . . yes
N10 C42 1.473(3) . . yes
N10 C46 1.476(3) . . yes
N11 C47 1.479(3) . . yes
N11 C51 1.480(3) . . yes
N12 C52 1.469(3) . . yes
N12 C56 1.475(3) . . yes
N13 C57 1.349(3) . . yes
N13 C58 1.462(3) . . yes
N14 C57 1.357(3) . . yes
N14 C64 1.463(3) . . yes
N15 C57 1.351(3) . . yes
N16 C70 1.473(4) . . yes
N16 C74 1.494(4) . . yes
N17 C75 1.471(4) . . yes
N17 C79 1.468(3) . . yes
N18A C80A 1.461(6) . . yes
N18A C84A 1.479(6) . . yes
N18B C84B 1.484(6) . . yes
N18B C80B 1.464(6) . . yes
N3 H3 0.8800 . . no
N15 H15 0.8800 . . no
C2 C3 1.521(4) . . no
C2 C7 1.532(4) . . no
C3 C4 1.536(4) . . no
C4 C5 1.508(5) . . no
C5 C6 1.510(5) . . no
C6 C7 1.529(4) . . no
C8 C9 1.532(3) . . no
C8 C13 1.522(3) . . no
C9 C10 1.529(4) . . no
C10 C11 1.522(4) . . no
C11 C12 1.511(4) . . no
C12 C13 1.533(3) . . no
C14 C15 1.531(4) . . no
C15 C16 1.518(4) . . no
C16 C17 1.526(4) . . no
C17 C18 1.517(4) . . no
C19 C20 1.499(4) . . no
C20 C21 1.537(6) . . no
C21 C22 1.518(6) . . no
C22 C23 1.500(6) . . no
C24 C25 1.503(4) . . no
C25 C26 1.514(4) . . no
C26 C27 1.525(4) . . no
C27 C28 1.506(4) . . no
C30 C35 1.529(3) . . no
C30 C31 1.526(3) . . no
C31 C32 1.529(4) . . no
C32 C33 1.517(4) . . no
C33 C34 1.516(4) . . no
C34 C35 1.528(4) . . no
C36 C37 1.531(3) . . no
C36 C41 1.536(3) . . no
C37 C38 1.532(4) . . no
C38 C39 1.525(4) . . no
C39 C40 1.517(4) . . no
C40 C41 1.528(3) . . no
C42 C43 1.522(3) . . no
C43 C44 1.525(4) . . no
C44 C45 1.519(4) . . no
C45 C46 1.515(3) . . no
C47 C48 1.523(4) . . no
C48 C49 1.527(4) . . no
C49 C50 1.521(4) . . no
C50 C51 1.523(3) . . no
C52 C53 1.513(3) . . no
C53 C54 1.533(4) . . no
C54 C55 1.525(3) . . no
C55 C56 1.522(3) . . no
C58 C63 1.530(3) . . no
C58 C59 1.532(3) . . no
C59 C60 1.534(3) . . no
C60 C61 1.529(3) . . no
C61 C62 1.525(4) . . no
C62 C63 1.525(3) . . no
C64 C65 1.519(3) . . no
C64 C69 1.537(3) . . no
C65 C66 1.529(4) . . no
C66 C67 1.513(4) . . no
C67 C68 1.511(4) . . no
C68 C69 1.528(4) . . no
C70 C71 1.480(4) . . no
C71 C72 1.541(4) . . no
C72 C73 1.528(4) . . no
C73 C74 1.480(4) . . no
C75 C76 1.518(4) . . no
C76 C77 1.507(5) . . no
C77 C78 1.503(4) . . no
C78 C79 1.509(4) . . no
C80A C81A 1.522(9) . . no
C80B C81B 1.519(8) . . no
C81A C82A 1.502(6) . . no
C81B C82B 1.501(7) . . no
C82A C83A 1.523(8) . . no
C82B C83B 1.525(8) . . no
C83A C84A 1.521(7) . . no
C83B C84B 1.525(7) . . no
C2 H2 1.0000 . . no
C3 H3A 0.9900 . . no
C3 H3B 0.9900 . . no
C4 H4A 0.9900 . . no
C4 H4B 0.9900 . . no
C5 H5A 0.9900 . . no
C5 H5B 0.9900 . . no
C6 H6A 0.9900 . . no
C6 H6B 0.9900 . . no
C7 H7A 0.9900 . . no
C7 H7B 0.9900 . . no
C8 H8 1.0000 . . no
C9 H9A 0.9900 . . no
C9 H9B 0.9900 . . no
C10 H10A 0.9900 . . no
C10 H10B 0.9900 . . no
C11 H11A 0.9900 . . no
C11 H11B 0.9900 . . no
C12 H12A 0.9900 . . no
C12 H12B 0.9900 . . no
C13 H13A 0.9900 . . no
C13 H13B 0.9900 . . no
C14 H14A 0.9900 . . no
C14 H14B 0.9900 . . no
C15 H15A 0.9900 . . no
C15 H15B 0.9900 . . no
C16 H16A 0.9900 . . no
C16 H16B 0.9900 . . no
C17 H17A 0.9900 . . no
C17 H17B 0.9900 . . no
C18 H18A 0.9900 . . no
C18 H18B 0.9900 . . no
C19 H19A 0.9900 . . no
C19 H19B 0.9900 . . no
C20 H20A 0.9900 . . no
C20 H20B 0.9900 . . no
C21 H21A 0.9900 . . no
C21 H21B 0.9900 . . no
C22 H22A 0.9900 . . no
C22 H22B 0.9900 . . no
C23 H23A 0.9900 . . no
C23 H23B 0.9900 . . no
C24 H24A 0.9900 . . no
C24 H24B 0.9900 . . no
C25 H25A 0.9900 . . no
C25 H25B 0.9900 . . no
C26 H26A 0.9900 . . no
C26 H26B 0.9900 . . no
C27 H27A 0.9900 . . no
C27 H27B 0.9900 . . no
C28 H28A 0.9900 . . no
C28 H28B 0.9900 . . no
C30 H30 1.0000 . . no
C31 H31A 0.9900 . . no
C31 H31B 0.9900 . . no
C32 H32A 0.9900 . . no
C32 H32B 0.9900 . . no
C33 H33A 0.9900 . . no
C33 H33B 0.9900 . . no
C34 H34A 0.9900 . . no
C34 H34B 0.9900 . . no
C35 H35A 0.9900 . . no
C35 H35B 0.9900 . . no
C36 H36 1.0000 . . no
C37 H37A 0.9900 . . no
C37 H37B 0.9900 . . no
C38 H38A 0.9900 . . no
C38 H38B 0.9900 . . no
C39 H39A 0.9900 . . no
C39 H39B 0.9900 . . no
C40 H40A 0.9900 . . no
C40 H40B 0.9900 . . no
C41 H41A 0.9900 . . no
C41 H41B 0.9900 . . no
C42 H42A 0.9900 . . no
C42 H42B 0.9900 . . no
C43 H43A 0.9900 . . no
C43 H43B 0.9900 . . no
C44 H44A 0.9900 . . no
C44 H44B 0.9900 . . no
C45 H45A 0.9900 . . no
C45 H45B 0.9900 . . no
C46 H46A 0.9900 . . no
C46 H46B 0.9900 . . no
C47 H47A 0.9900 . . no
C47 H47B 0.9900 . . no
C48 H48A 0.9900 . . no
C48 H48B 0.9900 . . no
C49 H49A 0.9900 . . no
C49 H49B 0.9900 . . no
C50 H50A 0.9900 . . no
C50 H50B 0.9900 . . no
C51 H51A 0.9900 . . no
C51 H51B 0.9900 . . no
C52 H52A 0.9900 . . no
C52 H52B 0.9900 . . no
C53 H53A 0.9900 . . no
C53 H53B 0.9900 . . no
C54 H54A 0.9900 . . no
C54 H54B 0.9900 . . no
C55 H55A 0.9900 . . no
C55 H55B 0.9900 . . no
C56 H56A 0.9900 . . no
C56 H56B 0.9900 . . no
C58 H58 1.0000 . . no
C59 H59A 0.9900 . . no
C59 H59B 0.9900 . . no
C60 H60A 0.9900 . . no
C60 H60B 0.9900 . . no
C61 H61A 0.9900 . . no
C61 H61B 0.9900 . . no
C62 H62A 0.9900 . . no
C62 H62B 0.9900 . . no
C63 H63A 0.9900 . . no
C63 H63B 0.9900 . . no
C64 H64 1.0000 . . no
C65 H65A 0.9900 . . no
C65 H65B 0.9900 . . no
C66 H66A 0.9900 . . no
C66 H66B 0.9900 . . no
C67 H67A 0.9900 . . no
C67 H67B 0.9900 . . no
C68 H68A 0.9900 . . no
C68 H68B 0.9900 . . no
C69 H69A 0.9900 . . no
C69 H69B 0.9900 . . no
C70 H70A 0.9900 . . no
C70 H70B 0.9900 . . no
C71 H71A 0.9900 . . no
C71 H71B 0.9900 . . no
C72 H72A 0.9900 . . no
C72 H72B 0.9900 . . no
C73 H73A 0.9900 . . no
C73 H73B 0.9900 . . no
C74 H74A 0.9900 . . no
C74 H74B 0.9900 . . no
C75 H75A 0.9900 . . no
C75 H75B 0.9900 . . no
C76 H76A 0.9900 . . no
C76 H76B 0.9900 . . no
C77 H77A 0.9900 . . no
C77 H77B 0.9900 . . no
C78 H78A 0.9900 . . no
C78 H78B 0.9900 . . no
C79 H79A 0.9900 . . no
C79 H79B 0.9900 . . no
C80A H80A 0.9900 . . no
C80A H80B 0.9900 . . no
C80B H80C 0.9900 . . no
C80B H80D 0.9900 . . no
C81A H81A 0.9900 . . no
C81A H81B 0.9900 . . no
C81B H81C 0.9900 . . no
C81B H81D 0.9900 . . no
C82A H82A 0.9900 . . no
C82A H82B 0.9900 . . no
C82B H82C 0.9900 . . no
C82B H82D 0.9900 . . no
C83A H83A 0.9900 . . no
C83A H83B 0.9900 . . no
C83B H83C 0.9900 . . no
C83B H83D 0.9900 . . no
C84A H84A 0.9900 . . no
C84A H84B 0.9900 . . no
C84B H84C 0.9900 . . no
C84B H84D 0.9900 . . no
C85 C86 1.387(3) . . no
C85 C90 1.402(3) . . no
C85 B1 1.664(3) . . yes
C86 C87 1.396(4) . . no
C87 C88 1.387(4) . . no
C88 C89 1.358(4) . . no
C89 C90 1.402(4) . . no
C91 C92 1.418(3) . . no
C91 C96 1.392(3) . . no
C91 B1 1.638(3) . . yes
C92 C93 1.382(4) . . no
C93 C94 1.383(4) . . no
C94 C95 1.383(3) . . no
C95 C96 1.392(3) . . no
C97 C98 1.394(3) . . no
C97 B1 1.649(3) . . yes
C97 C102 1.405(3) . . no
C98 C99 1.390(4) . . no
C99 C100 1.389(4) . . no
C100 C101 1.389(4) . . no
C101 C102 1.388(4) . . no
C103 C104 1.397(4) . . no
C103 C108 1.391(3) . . no
C103 B1 1.667(4) . . yes
C104 C105 1.393(4) . . no
C105 C106 1.385(4) . . no
C106 C107 1.387(4) . . no
C107 C108 1.399(4) . . no
C86 H86 0.9500 . . no
C87 H87 0.9500 . . no
C88 H88 0.9500 . . no
C89 H89 0.9500 . . no
C90 H90 0.9500 . . no
C92 H92 0.9500 . . no
C93 H93 0.9500 . . no
C94 H94 0.9500 . . no
C95 H95 0.9500 . . no
C96 H96 0.9500 . . no
C98 H98 0.9500 . . no
C99 H99 0.9500 . . no
C100 H100 0.9500 . . no
C101 H101 0.9500 . . no
C102 H102 0.9500 . . no
C104 H104 0.9500 . . no
C105 H105 0.9500 . . no
C106 H106 0.9500 . . no
C107 H107 0.9500 . . no
C108 H108 0.9500 . . no

loop_
_geom_hbond_atom_site_label_D
_geom_hbond_atom_site_label_H
_geom_hbond_atom_site_label_A
_geom_hbond_distance_DH
_geom_hbond_distance_HA
_geom_hbond_distance_DA
_geom_hbond_angle_DHA
_geom_hbond_site_symmetry_A
_geom_hbond_publ_flag
C2 H2 N3 1.0000 2.4800 2.916(3) 106.00 . yes
C8 H8 N3 1.0000 2.5500 2.897(3) 100.00 . yes
C18 H18B N6 0.9900 2.5300 3.050(3) 113.00 . yes
C23 H23A N4 0.9900 2.4600 2.973(4) 112.00 . yes
C28 H28B N3 0.9900 2.5000 3.006(3) 112.00 . yes
C30 H30 N9 1.0000 2.3700 2.793(3) 105.00 . yes
C36 H36 N9 1.0000 2.5600 2.983(3) 105.00 . yes
C42 H42A N11 0.9900 2.5400 3.044(3) 111.00 . yes
C46 H46B N12 0.9900 2.5700 3.054(3) 110.00 . yes
C47 H47B N9 0.9900 2.5300 3.000(3) 109.00 . yes
C52 H52A N9 0.9900 2.4300 2.956(3) 113.00 . yes
C56 H56B N10 0.9900 2.5700 3.049(3) 110.00 . yes
C58 H58 N15 1.0000 2.4600 2.899(3) 106.00 . yes
C64 H64 N15 1.0000 2.4100 2.855(3) 106.00 . yes
C70 H70A N15 0.9900 2.4900 2.966(3) 109.00 . yes
C75 H75A N18A 0.9900 2.3700 2.876(5) 111.00 . yes
C79 H79B N16 0.9900 2.5300 3.031(4) 111.00 . yes
C80A H80A N15 0.9900 2.4900 3.016(5) 113.00 . yes
C84A H84B N17 0.9900 2.4400 2.919(5) 109.00 . yes

loop_
_geom_torsion_atom_site_label_1
_geom_torsion_atom_site_label_2
_geom_torsion_atom_site_label_3
_geom_torsion_atom_site_label_4
_geom_torsion
_geom_torsion_site_symmetry_1
_geom_torsion_site_symmetry_2
_geom_torsion_site_symmetry_3
_geom_torsion_site_symmetry_4
_geom_torsion_publ_flag
N2 Ce1 N1 C1 -7.48(13) . . . . no
N2 Ce1 N1 C2 171.6(3) . . . . no
N7 Ce1 N1 C1 -105.97(14) . . . . no
N7 Ce1 N1 C2 73.1(3) . . . . no
N8 Ce1 N1 C1 -164.80(13) . . . . no
N8 Ce1 N1 C2 14.3(3) . . . . no
N13 Ce1 N1 C1 50.2(2) . . . . no
N13 Ce1 N1 C2 -130.7(2) . . . . no
N14 Ce1 N1 C1 89.21(14) . . . . no
N14 Ce1 N1 C2 -91.7(3) . . . . no
C1 Ce1 N1 C2 179.1(3) . . . . no
C29 Ce1 N1 C1 -135.51(13) . . . . no
C29 Ce1 N1 C2 43.6(3) . . . . no
C57 Ce1 N1 C1 81.25(15) . . . . no
C57 Ce1 N1 C2 -99.6(3) . . . . no
N1 Ce1 N2 C1 7.49(13) . . . . no
N1 Ce1 N2 C8 157.8(2) . . . . no
N7 Ce1 N2 C1 105.36(14) . . . . no
N7 Ce1 N2 C8 -104.3(2) . . . . no
N8 Ce1 N2 C1 59.2(2) . . . . no
N8 Ce1 N2 C8 -150.52(19) . . . . no
N13 Ce1 N2 C1 -147.89(13) . . . . no
N13 Ce1 N2 C8 2.4(2) . . . . no
N14 Ce1 N2 C1 -89.52(14) . . . . no
N14 Ce1 N2 C8 60.8(2) . . . . no
C1 Ce1 N2 C8 150.3(3) . . . . no
C29 Ce1 N2 C1 89.06(15) . . . . no
C29 Ce1 N2 C8 -120.6(2) . . . . no
C57 Ce1 N2 C1 -118.27(14) . . . . no
C57 Ce1 N2 C8 32.0(2) . . . . no
N1 Ce1 N7 C29 -94.74(13) . . . . no
N1 Ce1 N7 C30 68.7(2) . . . . no
N2 Ce1 N7 C29 -153.15(13) . . . . no
N2 Ce1 N7 C30 10.2(2) . . . . no
N8 Ce1 N7 C29 2.58(12) . . . . no
N8 Ce1 N7 C30 166.0(3) . . . . no
N13 Ce1 N7 C29 96.54(13) . . . . no
N13 Ce1 N7 C30 -100.1(2) . . . . no
N14 Ce1 N7 C29 55.76(19) . . . . no
N14 Ce1 N7 C30 -140.9(2) . . . . no
C1 Ce1 N7 C29 -123.91(13) . . . . no
C1 Ce1 N7 C30 39.5(2) . . . . no
C29 Ce1 N7 C30 163.4(3) . . . . no
C57 Ce1 N7 C29 78.60(14) . . . . no
C57 Ce1 N7 C30 -118.0(2) . . . . no
N1 Ce1 N8 C29 96.03(14) . . . . no
N1 Ce1 N8 C36 -95.8(2) . . . . no
N2 Ce1 N8 C29 53.8(2) . . . . no
N2 Ce1 N8 C36 -138.1(2) . . . . no
N7 Ce1 N8 C29 -2.59(12) . . . . no
N7 Ce1 N8 C36 165.6(3) . . . . no
N13 Ce1 N8 C29 -99.94(13) . . . . no
N13 Ce1 N8 C36 68.2(2) . . . . no
N14 Ce1 N8 C29 -157.48(13) . . . . no
N14 Ce1 N8 C36 10.7(2) . . . . no
C1 Ce1 N8 C29 86.51(15) . . . . no
C1 Ce1 N8 C36 -105.4(2) . . . . no
C29 Ce1 N8 C36 168.1(3) . . . . no
C57 Ce1 N8 C29 -128.66(13) . . . . no
C57 Ce1 N8 C36 39.5(2) . . . . no
N1 Ce1 N13 C57 55.8(2) . . . . no
N1 Ce1 N13 C58 -147.3(2) . . . . no
N2 Ce1 N13 C57 102.80(13) . . . . no
N2 Ce1 N13 C58 -100.3(2) . . . . no
N7 Ce1 N13 C57 -147.72(13) . . . . no
N7 Ce1 N13 C58 9.2(2) . . . . no
N8 Ce1 N13 C57 -89.91(13) . . . . no
N8 Ce1 N13 C58 67.0(2) . . . . no
N14 Ce1 N13 C57 8.31(12) . . . . no
N14 Ce1 N13 C58 165.3(2) . . . . no
C1 Ce1 N13 C57 83.84(15) . . . . no
C1 Ce1 N13 C58 -119.2(2) . . . . no
C29 Ce1 N13 C57 -118.59(13) . . . . no
C29 Ce1 N13 C58 38.4(2) . . . . no
C57 Ce1 N13 C58 157.0(3) . . . . no
N1 Ce1 N14 C57 -167.28(13) . . . . no
N1 Ce1 N14 C64 17.8(3) . . . . no
N2 Ce1 N14 C57 -109.49(13) . . . . no
N2 Ce1 N14 C64 75.5(2) . . . . no
N7 Ce1 N14 C57 41.9(2) . . . . no
N7 Ce1 N14 C64 -133.0(2) . . . . no
N8 Ce1 N14 C57 85.18(13) . . . . no
N8 Ce1 N14 C64 -89.8(2) . . . . no
N13 Ce1 N14 C57 -8.25(12) . . . . no
N13 Ce1 N14 C64 176.8(3) . . . . no
C1 Ce1 N14 C57 -138.37(13) . . . . no
C1 Ce1 N14 C64 46.7(3) . . . . no
C29 Ce1 N14 C57 71.89(15) . . . . no
C29 Ce1 N14 C64 -103.1(2) . . . . no
C57 Ce1 N14 C64 -175.0(3) . . . . no
N1 Ce1 C1 N2 -166.8(2) . . . . no
N2 Ce1 C1 N1 166.8(2) . . . . no
N7 Ce1 C1 N1 83.05(14) . . . . no
N7 Ce1 C1 N2 -83.76(14) . . . . no
N8 Ce1 C1 N1 19.75(17) . . . . no
N8 Ce1 C1 N2 -147.06(13) . . . . no
N13 Ce1 C1 N1 -152.05(13) . . . . no
N13 Ce1 C1 N2 41.15(16) . . . . no
N14 Ce1 C1 N1 -96.78(14) . . . . no
N14 Ce1 C1 N2 96.41(14) . . . . no
C29 Ce1 C1 N1 54.54(16) . . . . no
C29 Ce1 C1 N2 -112.27(14) . . . . no
C57 Ce1 C1 N1 -118.56(14) . . . . no
C57 Ce1 C1 N2 74.63(15) . . . . no
N1 Ce1 C29 N7 93.04(14) . . . . no
N1 Ce1 C29 N8 -91.50(14) . . . . no
N2 Ce1 C29 N7 34.57(16) . . . . no
N2 Ce1 C29 N8 -149.97(13) . . . . no
N7 Ce1 C29 N8 175.5(2) . . . . no
N8 Ce1 C29 N7 -175.5(2) . . . . no
N13 Ce1 C29 N7 -89.71(13) . . . . no
N13 Ce1 C29 N8 85.75(14) . . . . no
N14 Ce1 C29 N7 -147.18(13) . . . . no
N14 Ce1 C29 N8 28.28(16) . . . . no
C1 Ce1 C29 N7 69.41(15) . . . . no
C1 Ce1 C29 N8 -115.13(13) . . . . no
C57 Ce1 C29 N7 -117.10(13) . . . . no
C57 Ce1 C29 N8 58.35(14) . . . . no
N1 Ce1 C57 N13 -149.04(12) . . . . no
N1 Ce1 C57 N14 16.39(16) . . . . no
N2 Ce1 C57 N13 -86.64(13) . . . . no
N2 Ce1 C57 N14 78.78(14) . . . . no
N7 Ce1 C57 N13 39.44(15) . . . . no
N7 Ce1 C57 N14 -155.13(12) . . . . no
N8 Ce1 C57 N13 94.59(13) . . . . no
N8 Ce1 C57 N14 -99.99(13) . . . . no
N13 Ce1 C57 N14 165.4(2) . . . . no
N14 Ce1 C57 N13 -165.4(2) . . . . no
C1 Ce1 C57 N13 -115.82(13) . . . . no
C1 Ce1 C57 N14 49.60(15) . . . . no
C29 Ce1 C57 N13 70.49(14) . . . . no
C29 Ce1 C57 N14 -124.09(13) . . . . no
N4 P1 N3 C1 -16.3(3) . . . . no
N5 P1 N3 C1 101.3(2) . . . . no
N6 P1 N3 C1 -138.7(2) . . . . no
N3 P1 N4 C14 60.2(2) . . . . no
N3 P1 N4 C18 -82.7(2) . . . . no
N5 P1 N4 C14 -62.8(2) . . . . no
N5 P1 N4 C18 154.30(19) . . . . no
N6 P1 N4 C14 -177.41(19) . . . . no
N6 P1 N4 C18 39.7(2) . . . . no
N3 P1 N5 C19 48.8(2) . . . . no
N3 P1 N5 C23 -162.0(2) . . . . no
N4 P1 N5 C19 175.14(19) . . . . no
N4 P1 N5 C23 -35.7(2) . . . . no
N6 P1 N5 C19 -70.8(2) . . . . no
N6 P1 N5 C23 78.4(2) . . . . no
N3 P1 N6 C24 -170.17(19) . . . . no
N3 P1 N6 C28 16.7(2) . . . . no
N4 P1 N6 C24 61.9(2) . . . . no
N4 P1 N6 C28 -111.2(2) . . . . no
N5 P1 N6 C24 -48.0(2) . . . . no
N5 P1 N6 C28 138.9(2) . . . . no
N10 P2 N9 C29 -34.9(4) . . . . no
N11 P2 N9 C29 86.9(3) . . . . no
N12 P2 N9 C29 -150.7(3) . . . . no
N9 P2 N10 C42 85.71(19) . . . . no
N9 P2 N10 C46 -59.38(19) . . . . no
N11 P2 N10 C42 -39.80(19) . . . . no
N11 P2 N10 C46 175.12(16) . . . . no
N12 P2 N10 C42 -156.55(17) . . . . no
N12 P2 N10 C46 58.37(17) . . . . no
N9 P2 N11 C47 39.38(18) . . . . no
N9 P2 N11 C51 172.19(15) . . . . no
N10 P2 N11 C47 169.75(15) . . . . no
N10 P2 N11 C51 -57.43(17) . . . . no
N12 P2 N11 C47 -80.04(17) . . . . no
N12 P2 N11 C51 52.78(17) . . . . no
N9 P2 N12 C52 -27.0(2) . . . . no
N9 P2 N12 C56 172.23(17) . . . . no
N10 P2 N12 C52 -153.55(17) . . . . no
N10 P2 N12 C56 45.66(19) . . . . no
N11 P2 N12 C52 95.40(18) . . . . no
N11 P2 N12 C56 -65.40(19) . . . . no
N16 P3 N15 C57 -119.2(3) . . . . no
N17 P3 N15 C57 -0.1(3) . . . . no
N18A P3 N15 C57 111.6(3) . . . . no
N15 P3 N16 C70 -27.3(2) . . . . no
N15 P3 N16 C74 -169.38(18) . . . . no
N17 P3 N16 C70 -155.80(19) . . . . no
N17 P3 N16 C74 62.1(2) . . . . no
N18A P3 N16 C70 98.3(2) . . . . no
N18A P3 N16 C74 -43.7(3) . . . . no
N15 P3 N17 C75 67.4(2) . . . . no
N15 P3 N17 C79 -70.9(2) . . . . no
N16 P3 N17 C75 -171.0(2) . . . . no
N16 P3 N17 C79 50.7(2) . . . . no
N18A P3 N17 C75 -51.2(3) . . . . no
N18A P3 N17 C79 170.5(2) . . . . no
N15 P3 N18A C80A 37.5(5) . . . . no
N15 P3 N18A C84A -159.1(4) . . . . no
N16 P3 N18A C80A -87.4(5) . . . . no
N16 P3 N18A C84A 76.0(4) . . . . no
N17 P3 N18A C80A 162.9(5) . . . . no
N17 P3 N18A C84A -33.7(4) . . . . no
Ce1 N1 C1 N2 11.63(19) . . . . no
Ce1 N1 C1 N3 -163.7(2) . . . . no
C2 N1 C1 Ce1 -179.4(2) . . . . no
C2 N1 C1 N2 -167.7(2) . . . . no
C2 N1 C1 N3 17.0(3) . . . . no
Ce1 N1 C2 C3 61.9(3) . . . . no
Ce1 N1 C2 C7 -59.3(3) . . . . no
C1 N1 C2 C3 -119.1(2) . . . . no
C1 N1 C2 C7 119.7(2) . . . . no
Ce1 N2 C1 N1 -11.50(19) . . . . no
Ce1 N2 C1 N3 163.8(2) . . . . no
C8 N2 C1 Ce1 -156.5(2) . . . . no
C8 N2 C1 N1 -167.96(19) . . . . no
C8 N2 C1 N3 7.3(3) . . . . no
Ce1 N2 C8 C9 64.3(3) . . . . no
Ce1 N2 C8 C13 -57.6(3) . . . . no
C1 N2 C8 C9 -151.0(2) . . . . no
C1 N2 C8 C13 87.1(2) . . . . no
P1 N3 C1 N1 -97.8(3) . . . . no
P1 N3 C1 N2 87.6(3) . . . . no
P1 N4 C14 C15 155.1(2) . . . . no
C18 N4 C14 C15 -59.4(3) . . . . no
P1 N4 C18 C17 -154.57(18) . . . . no
C14 N4 C18 C17 60.2(3) . . . . no
P1 N5 C19 C20 -152.3(2) . . . . no
C23 N5 C19 C20 55.4(3) . . . . no
P1 N5 C23 C22 151.7(2) . . . . no
C19 N5 C23 C22 -57.8(3) . . . . no
P1 N6 C24 C25 126.3(2) . . . . no
C28 N6 C24 C25 -59.8(3) . . . . no
P1 N6 C28 C27 -129.8(2) . . . . no
C24 N6 C28 C27 56.6(3) . . . . no
Ce1 N7 C29 N8 -4.02(19) . . . . no
Ce1 N7 C29 N9 173.00(18) . . . . no
C30 N7 C29 Ce1 -168.2(2) . . . . no
C30 N7 C29 N8 -172.26(18) . . . . no
C30 N7 C29 N9 4.8(3) . . . . no
Ce1 N7 C30 C31 -65.0(3) . . . . no
Ce1 N7 C30 C35 56.5(3) . . . . no
C29 N7 C30 C31 95.9(2) . . . . no
C29 N7 C30 C35 -142.6(2) . . . . no
Ce1 N8 C29 N7 3.99(19) . . . . no
Ce1 N8 C29 N9 -172.8(2) . . . . no
C36 N8 C29 Ce1 -171.2(2) . . . . no
C36 N8 C29 N7 -167.17(19) . . . . no
C36 N8 C29 N9 16.1(3) . . . . no
Ce1 N8 C36 C37 75.4(3) . . . . no
Ce1 N8 C36 C41 -46.2(3) . . . . no
C29 N8 C36 C37 -118.6(2) . . . . no
C29 N8 C36 C41 119.8(2) . . . . no
P2 N9 C29 N7 136.3(3) . . . . no
P2 N9 C29 N8 -47.2(5) . . . . no
P2 N10 C42 C43 152.60(16) . . . . no
C46 N10 C42 C43 -60.5(2) . . . . no
P2 N10 C46 C45 -150.31(17) . . . . no
C42 N10 C46 C45 60.7(2) . . . . no
P2 N11 C47 C48 -166.48(16) . . . . no
C51 N11 C47 C48 57.7(2) . . . . no
P2 N11 C51 C50 166.72(15) . . . . no
C47 N11 C51 C50 -59.2(2) . . . . no
P2 N12 C52 C53 137.29(17) . . . . no
C56 N12 C52 C53 -60.1(2) . . . . no
P2 N12 C56 C55 -139.64(17) . . . . no
C52 N12 C56 C55 57.9(2) . . . . no
Ce1 N13 C57 N14 -13.07(19) . . . . no
Ce1 N13 C57 N15 161.7(2) . . . . no
C58 N13 C57 Ce1 -162.7(2) . . . . no
C58 N13 C57 N14 -175.74(18) . . . . no
C58 N13 C57 N15 -1.0(3) . . . . no
Ce1 N13 C58 C59 -46.6(3) . . . . no
Ce1 N13 C58 C63 74.8(3) . . . . no
C57 N13 C58 C59 106.1(2) . . . . no
C57 N13 C58 C63 -132.5(2) . . . . no
Ce1 N14 C57 N13 13.07(19) . . . . no
Ce1 N14 C57 N15 -161.83(19) . . . . no
C64 N14 C57 Ce1 176.6(2) . . . . no
C64 N14 C57 N13 -170.33(19) . . . . no
C64 N14 C57 N15 14.8(3) . . . . no
Ce1 N14 C64 C65 63.4(3) . . . . no
Ce1 N14 C64 C69 -58.8(3) . . . . no
C57 N14 C64 C65 -110.7(2) . . . . no
C57 N14 C64 C69 127.0(2) . . . . no
P3 N15 C57 N13 83.4(3) . . . . no
P3 N15 C57 N14 -102.4(3) . . . . no
P3 N16 C70 C71 158.6(2) . . . . no
C74 N16 C70 C71 -57.2(3) . . . . no
P3 N16 C74 C73 -158.09(19) . . . . no
C70 N16 C74 C73 57.0(3) . . . . no
P3 N17 C75 C76 161.1(2) . . . . no
C79 N17 C75 C76 -58.0(3) . . . . no
P3 N17 C79 C78 -161.28(19) . . . . no
C75 N17 C79 C78 57.9(3) . . . . no
P3 N18A C80A C81A 112.3(4) . . . . no
C84A N18A C80A C81A -53.3(7) . . . . no
P3 N18A C84A C83A -113.8(4) . . . . no
C80A N18A C84A C83A 50.1(7) . . . . no
N1 C2 C3 C4 -172.2(2) . . . . no
C7 C2 C3 C4 -52.2(3) . . . . no
N1 C2 C7 C6 175.6(2) . . . . no
C3 C2 C7 C6 54.6(3) . . . . no
C2 C3 C4 C5 52.3(3) . . . . no
C3 C4 C5 C6 -54.6(3) . . . . no
C4 C5 C6 C7 57.4(3) . . . . no
C5 C6 C7 C2 -57.3(3) . . . . no
N2 C8 C9 C10 -176.2(2) . . . . no
C13 C8 C9 C10 -54.0(3) . . . . no
N2 C8 C13 C12 175.28(19) . . . . no
C9 C8 C13 C12 55.0(3) . . . . no
C8 C9 C10 C11 54.8(3) . . . . no
C9 C10 C11 C12 -56.2(3) . . . . no
C10 C11 C12 C13 57.0(3) . . . . no
C11 C12 C13 C8 -57.1(3) . . . . no
N4 C14 C15 C16 55.9(3) . . . . no
C14 C15 C16 C17 -53.6(4) . . . . no
C15 C16 C17 C18 53.9(3) . . . . no
C16 C17 C18 N4 -56.7(3) . . . . no
N5 C19 C20 C21 -52.8(4) . . . . no
C19 C20 C21 C22 52.1(4) . . . . no
C20 C21 C22 C23 -54.4(4) . . . . no
C21 C22 C23 N5 57.7(4) . . . . no
N6 C24 C25 C26 57.2(3) . . . . no
C24 C25 C26 C27 -54.1(3) . . . . no
C25 C26 C27 C28 52.7(4) . . . . no
C26 C27 C28 N6 -53.0(4) . . . . no
N7 C30 C31 C32 176.16(19) . . . . no
C35 C30 C31 C32 54.5(3) . . . . no
N7 C30 C35 C34 -176.0(2) . . . . no
C31 C30 C35 C34 -54.3(3) . . . . no
C30 C31 C32 C33 -55.8(3) . . . . no
C31 C32 C33 C34 55.9(3) . . . . no
C32 C33 C34 C35 -56.3(3) . . . . no
C33 C34 C35 C30 55.9(3) . . . . no
N8 C36 C37 C38 -176.77(19) . . . . no
C41 C36 C37 C38 -55.8(2) . . . . no
N8 C36 C41 C40 176.17(18) . . . . no
C37 C36 C41 C40 53.9(2) . . . . no
C36 C37 C38 C39 58.0(3) . . . . no
C37 C38 C39 C40 -56.7(3) . . . . no
C38 C39 C40 C41 53.9(3) . . . . no
C39 C40 C41 C36 -53.2(3) . . . . no
N10 C42 C43 C44 56.9(2) . . . . no
C42 C43 C44 C45 -54.0(3) . . . . no
C43 C44 C45 C46 53.8(3) . . . . no
C44 C45 C46 N10 -56.8(3) . . . . no
N11 C47 C48 C49 -55.4(3) . . . . no
C47 C48 C49 C50 54.4(3) . . . . no
C48 C49 C50 C51 -56.0(3) . . . . no
C49 C50 C51 N11 58.7(2) . . . . no
N12 C52 C53 C54 58.0(2) . . . . no
C52 C53 C54 C55 -54.9(3) . . . . no
C53 C54 C55 C56 53.4(3) . . . . no
C54 C55 C56 N12 -54.4(3) . . . . no
N13 C58 C59 C60 176.67(18) . . . . no
C63 C58 C59 C60 55.1(2) . . . . no
N13 C58 C63 C62 177.90(18) . . . . no
C59 C58 C63 C62 -59.1(2) . . . . no
C58 C59 C60 C61 -53.3(3) . . . . no
C59 C60 C61 C62 53.3(3) . . . . no
C60 C61 C62 C63 -56.7(3) . . . . no
C61 C62 C63 C58 60.6(2) . . . . no
N14 C64 C65 C66 -174.5(2) . . . . no
C69 C64 C65 C66 -52.7(3) . . . . no
N14 C64 C69 C68 177.3(2) . . . . no
C65 C64 C69 C68 54.4(3) . . . . no
C64 C65 C66 C67 53.4(3) . . . . no
C65 C66 C67 C68 -54.6(3) . . . . no
C66 C67 C68 C69 57.0(3) . . . . no
C67 C68 C69 C64 -57.3(3) . . . . no
N16 C70 C71 C72 57.1(3) . . . . no
C70 C71 C72 C73 -55.7(3) . . . . no
C71 C72 C73 C74 56.0(3) . . . . no
C72 C73 C74 N16 -57.0(3) . . . . no
N17 C75 C76 C77 57.6(4) . . . . no
C75 C76 C77 C78 -55.9(3) . . . . no
C76 C77 C78 C79 55.6(3) . . . . no
C77 C78 C79 N17 -57.3(3) . . . . no
N18A C80A C81A C82A 57.3(6) . . . . no
C80A C81A C82A C83A -56.8(6) . . . . no
C81A C82A C83A C84A 53.5(6) . . . . no
C82A C83A C84A N18A -50.1(6) . . . . no
C90 C85 C86 C87 0.5(4) . . . . no
B1 C85 C86 C87 178.7(2) . . . . no
C86 C85 C90 C89 -1.9(4) . . . . no
B1 C85 C90 C89 180.0(2) . . . . no
C86 C85 B1 C91 166.5(2) . . . . no
C86 C85 B1 C97 -73.1(3) . . . . no
C86 C85 B1 C103 45.8(3) . . . . no
C90 C85 B1 C91 -15.5(3) . . . . no
C90 C85 B1 C97 104.9(2) . . . . no
C90 C85 B1 C103 -136.2(2) . . . . no
C85 C86 C87 C88 1.8(4) . . . . no
C86 C87 C88 C89 -2.7(4) . . . . no
C87 C88 C89 C90 1.4(4) . . . . no
C88 C89 C90 C85 0.9(4) . . . . no
C96 C91 C92 C93 -0.8(3) . . . . no
B1 C91 C92 C93 179.5(2) . . . . no
C92 C91 C96 C95 0.2(3) . . . . no
B1 C91 C96 C95 179.9(2) . . . . no
C92 C91 B1 C85 -49.5(3) . . . . no
C92 C91 B1 C97 -169.5(2) . . . . no
C92 C91 B1 C103 71.3(3) . . . . no
C96 C91 B1 C85 130.8(2) . . . . no
C96 C91 B1 C97 10.8(3) . . . . no
C96 C91 B1 C103 -108.4(2) . . . . no
C91 C92 C93 C94 1.1(4) . . . . no
C92 C93 C94 C95 -0.7(4) . . . . no
C93 C94 C95 C96 0.0(4) . . . . no
C94 C95 C96 C91 0.2(4) . . . . no
C102 C97 C98 C99 0.7(4) . . . . no
B1 C97 C98 C99 -177.0(2) . . . . no
C98 C97 B1 C85 -16.5(3) . . . . no
C98 C97 B1 C91 103.7(2) . . . . no
C98 C97 B1 C103 -136.3(2) . . . . no
C102 C97 B1 C85 165.9(2) . . . . no
C102 C97 B1 C91 -73.9(3) . . . . no
C102 C97 B1 C103 46.1(3) . . . . no
C98 C97 C102 C101 -1.5(4) . . . . no
B1 C97 C102 C101 176.4(2) . . . . no
C97 C98 C99 C100 0.4(4) . . . . no
C98 C99 C100 C101 -0.8(4) . . . . no
C99 C100 C101 C102 0.1(4) . . . . no
C100 C101 C102 C97 1.1(4) . . . . no
C108 C103 C104 C105 -4.4(4) . . . . no
B1 C103 C104 C105 175.4(2) . . . . no
C104 C103 C108 C107 4.0(4) . . . . no
B1 C103 C108 C107 -175.8(2) . . . . no
C104 C103 B1 C85 -72.7(3) . . . . no
C104 C103 B1 C91 166.8(2) . . . . no
C104 C103 B1 C97 46.8(3) . . . . no
C108 C103 B1 C85 107.1(2) . . . . no
C108 C103 B1 C91 -13.5(3) . . . . no
C108 C103 B1 C97 -133.5(2) . . . . no
C103 C104 C105 C106 2.0(4) . . . . no
C104 C105 C106 C107 0.9(4) . . . . no
C105 C106 C107 C108 -1.3(4) . . . . no
C106 C107 C108 C103 -1.3(4) . . . . no

loop_
_smtbx_masks_void_nr
_smtbx_masks_void_average_x
_smtbx_masks_void_average_y
_smtbx_masks_void_average_z
_smtbx_masks_void_volume
_smtbx_masks_void_count_electrons
_smtbx_masks_void_content
1 -0.219 -0.832 -0.563 2451.7 115.0 '3 C5H12'
2 0.120 0.222 0.904 0.0 0.0 ?
3 0.133 0.037 0.040 0.0 0.0 ?
4 0.133 0.157 0.864 0.0 0.0 ?
5 0.147 0.009 0.168 0.0 0.0 ?
6 0.147 0.907 0.536 0.0 0.0 ?
7 0.147 0.917 0.544 0.0 0.0 ?
8 0.160 0.000 0.160 0.0 0.0 ?
9 0.160 0.315 0.824 0.0 0.0 ?
10 0.173 0.019 0.160 0.0 0.0 ?
11 0.173 0.889 0.440 0.0 0.0 ?
12 0.187 -0.005 0.136 0.0 0.0 ?
13 0.267 0.528 0.288 0.0 0.0 ?
14 0.280 0.528 0.296 0.0 0.0 ?
15 0.280 0.750 0.448 0.0 0.0 ?
16 0.293 0.750 0.288 0.0 0.0 ?
17 0.307 0.185 0.360 0.0 0.0 ?
18 0.333 0.000 0.064 0.0 0.0 ?
19 0.333 0.750 0.296 0.0 0.0 ?
20 0.360 0.750 0.296 0.0 0.0 ?
21 0.387 0.046 0.080 0.0 0.0 ?
22 0.387 0.759 0.272 0.0 0.0 ?
23 0.480 0.259 0.560 0.0 0.0 ?
24 0.480 0.463 0.680 0.0 0.0 ?
25 0.493 0.269 0.560 0.0 0.0 ?
26 0.493 0.278 0.568 0.0 0.0 ?
27 0.493 0.472 0.680 0.0 0.0 ?
28 0.493 0.528 0.300 0.0 0.0 ?
29 0.507 0.472 0.700 0.0 0.0 ?
30 0.507 0.528 0.320 0.0 0.0 ?
31 0.507 0.722 0.432 0.0 0.0 ?
32 0.507 0.731 0.440 0.0 0.0 ?
33 0.520 0.537 0.320 0.0 0.0 ?
34 0.520 0.741 0.440 0.0 0.0 ?
35 0.613 0.241 0.728 0.0 0.0 ?
36 0.613 0.954 0.920 0.0 0.0 ?
37 0.640 0.250 0.704 0.0 0.0 ?
38 0.667 0.000 0.936 0.0 0.0 ?
39 0.667 0.250 0.704 0.0 0.0 ?
40 0.693 0.815 0.640 0.0 0.0 ?
41 0.707 0.250 0.712 0.0 0.0 ?
42 0.720 0.250 0.552 0.0 0.0 ?
43 0.720 0.472 0.704 0.0 0.0 ?
44 0.733 0.472 0.712 0.0 0.0 ?
45 0.813 0.005 0.864 0.0 0.0 ?
46 0.827 0.111 0.560 0.0 0.0 ?
47 0.827 0.981 0.840 0.0 0.0 ?
48 0.840 0.000 0.840 0.0 0.0 ?
49 0.840 0.685 0.176 0.0 0.0 ?
50 0.853 0.083 0.456 0.0 0.0 ?
51 0.853 0.093 0.464 0.0 0.0 ?
52 0.853 0.991 0.832 0.0 0.0 ?
53 0.867 0.843 0.136 0.0 0.0 ?
54 0.867 0.963 0.960 0.0 0.0 ?
55 0.880 0.778 0.096 0.0 0.0 ?
